data_7158092
loop_
_publ_author_name
'Pang, Zhi'
'Qi, Ting'
'Li, Baolin'

_publ_section_title
;
 Assembly and optical properties of 1D helical bundles induced by
 triphenylamine, side chains and solvents in crystals.
;
_journal_issue 25
_journal_name_full 'Organic &amp; biomolecular chemistry'
_journal_page_first 5555
_journal_page_last 5562
_journal_paper_doi 10.1039/d1ob00389e
_journal_volume 19
_journal_year 2021
_chemical_formula_moiety '2(C85 H86 N12 O15), 1.26(C H4 O)'
_chemical_formula_sum 'C171.26 H177.04 N24 O31.26'
_chemical_formula_weight 3071.67
_chemical_name_systematic P6(i-Bu)
_space_group_crystal_system triclinic
_space_group_IT_number 2
_space_group_name_Hall '-P 1'
_space_group_name_H-M_alt 'P -1'
_atom_sites_solution_hydrogens mixed
_atom_sites_solution_primary dual
_audit_creation_date 2020-07-06
_audit_creation_method
;
Olex2 1.2
(compiled 2018.05.29 svn.r3508 for OlexSys, GUI svn.r5506)
;
_audit_update_record
;
2020-12-04 deposited with the CCDC.	2021-05-24 downloaded from the CCDC.
;
_cell_angle_alpha 89.1260(10)
_cell_angle_beta 76.3960(10)
_cell_angle_gamma 87.1740(10)
_cell_formula_units_Z 2
_cell_length_a 16.7010(2)
_cell_length_b 20.4228(2)
_cell_length_c 24.0650(2)
_cell_measurement_reflns_used 139136
_cell_measurement_temperature 170.00(15)
_cell_measurement_theta_max 74.7300
_cell_measurement_theta_min 2.8480
_cell_volume 7968.08(14)
_computing_cell_refinement 'CrysAlisPro 1.171.40.67a (Rigaku OD, 2019)'
_computing_data_collection 'CrysAlisPro 1.171.40.67a (Rigaku OD, 2019)'
_computing_data_reduction 'CrysAlisPro 1.171.40.67a (Rigaku OD, 2019)'
_computing_molecular_graphics 'Olex2 (Dolomanov et al., 2009)'
_computing_publication_material 'Olex2 (Dolomanov et al., 2009)'
_computing_structure_refinement 'ShelXL (Sheldrick, 2015)'
_computing_structure_solution 'ShelXT (Sheldrick, 2015)'
_diffrn_ambient_environment N~2~
_diffrn_ambient_temperature 170.00(15)
_diffrn_detector 'Hybrid Pixel Array Detector'
_diffrn_detector_area_resol_mean 10.0000
_diffrn_detector_type HyPix
_diffrn_measured_fraction_theta_full 0.997
_diffrn_measured_fraction_theta_max 0.959
_diffrn_measurement_details
;
List of Runs (angles in degrees, time in seconds):

  # Type    Start    End  Width  t~exp~   \w     \q     \k     \f   Frames
#--------------------------------------------------------------------------
  1  \w     24.00  55.00   0.50    0.25    --   46.70 -79.00 -45.00   62
  2  \w     32.00 106.00   0.50    1.00    --  103.25 -94.00-150.00  148
  3  \w     61.00  95.00   0.50    1.00    --  103.25 -94.00-180.00   68
  4  \w     43.00  75.00   0.50    1.00    --  103.25 -61.00-180.00   64
  5  \w     33.00  59.00   0.50    1.00    --  103.25 -94.00-180.00   52
  6  \w     32.00 101.00   0.50    1.00    --  103.25 -94.00 -90.00  138
  7  \w     32.00  97.00   0.50    1.00    --  103.25 -94.00 -60.00  130
  8  \w     32.00  85.00   0.50    1.00    --  103.25 -94.00  30.00  106
  9  \w     32.00  81.00   0.50    1.00    --  103.25 -94.00 120.00   98
 10  \w     32.00 106.00   0.50    1.00    --  103.25 -94.00 150.00  148
 11  \w     33.00 106.00   0.50    1.00    --  103.25 -94.00  90.00  146
 12  \w     31.00 101.00   0.50    1.00    --  103.25 -79.00 -45.00  140
 13  \w     34.00  69.00   0.50    0.25    --   46.70  19.00-150.00   70
 14  \w     26.00  54.00   0.50    0.25    --   50.00  79.00-134.14   56
 15  \w     38.00 101.00   0.50    0.25    --   62.00  79.00-113.88  126
 16  \w    102.00 131.00   0.50    0.25    --   62.00  79.00-113.88   58
 17  \w     62.00  88.00   0.50    0.25    --   54.00  80.00  21.29   52
 18  \w     69.00  95.00   0.50    0.25    --   46.70  79.00  79.00   52
 19  \w     59.00  86.00   0.50    0.25    --   54.00  80.00 112.95   54
 20  \w     43.00  73.00   0.50    0.25    --   66.00  78.00 136.69   60
 21  \w     47.00  74.00   0.50    0.25    --   70.00  77.00 142.68   54
 22  \w     30.00  57.00   0.50    0.25    --   54.00  79.00  57.88   54
 23  \w     39.00  66.00   0.50    0.25    --   62.00  78.00  72.90   54
 24  \w     47.00  74.00   0.50    0.25    --   70.00  77.00  76.35   54
 25  \w     43.00  72.00   0.50    0.25    --   66.00  78.00  46.63   58
 26  \w     41.00  79.00   0.50    0.25    --   62.00  73.00  30.73   76
 27  \w    123.00 158.00   0.50    1.00    --  103.25  79.00  79.00   70
 28  \w     82.00 168.00   0.50    1.00    --  103.25  77.00 120.00  172
 29  \w     48.00  75.00   0.50    0.25    --   70.00  76.00 -77.56   54
 30  \w     44.00  70.00   0.50    0.25    --   66.00  76.00 -52.20   52
 31  \w     39.00  66.00   0.50    0.25    --   62.00  78.00 -29.39   54
 32  \w     43.00  69.00   0.50    0.25    --   66.00  78.00  -9.05   52
 33  \w     47.00 106.00   0.50    0.25    --   70.00  77.00  26.14  118
 34  \w     39.00  64.00   0.50    0.25    --   62.00  79.00 162.11   50
 35  \w     38.00  97.00   0.50    0.25    --   62.00  79.00 126.75  118
 36  \w     30.00  59.00   0.50    0.25    --   54.00  80.00  21.29   58
 37  \w     24.00  61.00   0.50    0.25    --   46.70  79.00  79.00   74
 38  \w     30.00  56.00   0.50    0.25    --   54.00  80.00 112.95   52
 39  \w     13.00  38.00   0.50    0.25    --   42.00  92.00 153.88   50
 40  \w     14.00  39.00   0.50    0.25    --   42.00  89.00  88.12   50
 41  \w     14.00  39.00   0.50    0.25    --   42.00  89.00  27.06   50
 42  \w      4.00  38.00   0.50    0.25    --   34.00  92.00  -0.89   68
 43  \w     31.00  62.00   0.50    0.25    --   54.00  78.00 -52.43   62
 44  \w     43.00  76.00   0.50    0.25    --   66.00  77.00 -95.64   66
 45  \w     38.00  65.00   0.50    0.25    --   62.00  79.00-143.68   54
 46  \w     42.00  74.00   0.50    0.25    --   66.00  80.00-144.96   64
 47  \w     42.00  68.00   0.50    0.25    --   66.00  79.00-173.49   52
 48  \w     13.00  41.00   0.50    0.25    --   42.00  92.00 -84.69   56
 49  \w      2.00  27.00   0.50    0.25    --   34.00  96.00-140.46   50
 50  \w    -15.00  23.00   0.50    0.25    --   14.00  91.00-107.57   76
 51  \w    -43.00 -17.00   0.50    0.25    --    6.00 130.00 -76.33   52
 52  \w    -60.00 -35.00   0.50    0.25    --   14.00 166.00 -27.74   50
 53  \w    -65.00 -21.00   0.50    0.25    --  -46.70  79.00  79.00   88
 54  \w    -60.00 -27.00   0.50    1.00    --  -99.00 143.00  22.97   66
 55  \w    -82.00 -55.00   0.50    1.00    --  -99.00  79.00  79.00   54
 56  \w   -110.00 -62.00   0.50    1.00    --  -99.00 125.00   0.00   96
 57  \w    -79.00 -52.00   0.50    1.00    --  -99.00 141.00 -64.80   54
 58  \w    -94.00 -16.00   0.50    0.25    --  -46.70 125.00 -90.00  156
 59  \w    -67.00 -26.00   0.50    1.00    --  -99.00  61.00 -90.00   82
 60  \w    -96.00 -61.00   0.50    1.00    --  -82.00 -72.00  61.92   70
 61  \w    -78.00 -52.00   0.50    1.00    --  -74.00 -74.00  91.14   52
 62  \w    -79.00 -52.00   0.50    1.00    --  -74.00 -74.00 145.98   54
 63  \w    -82.00 -56.00   0.50    1.00    --  -78.00 -74.00 163.14   52
 64  \w    -90.00 -61.00   0.50    1.00    --  -82.00 -73.00  87.80   58
 65  \w    -89.00 -60.00   0.50    1.00    --  -82.00 -74.00 137.76   58
 66  \w    -94.00 -67.00   0.50    1.00    --  -86.00 -68.00 104.48   54
 67  \w    -93.00 -67.00   0.50    1.00    --  -90.00 -76.00  85.43   52
 68  \w    -98.00 -71.00   0.50    1.00    --  -94.00 -76.00 147.01   54
 69  \w   -101.00 -71.00   0.50    1.00    --  -90.00 -67.00 153.44   60
 70  \w   -100.00 -71.00   0.50    1.00    --  -94.00 -76.00 177.28   58
 71  \w   -101.00 -76.00   0.50    1.00    --  -99.00 -77.00 126.95   50
 72  \w   -103.00 -76.00   0.50    1.00    --  -99.00 -78.00  82.36   54
 73  \w   -102.00 -61.00   0.50    1.00    --  -82.00 -73.00  -6.35   82
 74  \w    -89.00 -61.00   0.50    1.00    --  -82.00 -73.00 -27.36   56
 75  \w    -86.00 -60.00   0.50    1.00    --  -82.00 -74.00 -41.57   52
 76  \w    -88.00 -61.00   0.50    1.00    --  -82.00 -72.00 -74.30   54
 77  \w    -87.00 -61.00   0.50    1.00    --  -82.00 -73.00 -61.69   52
 78  \w    -91.00 -64.00   0.50    1.00    --  -86.00 -74.00 -78.66   54
 79  \w    -87.00 -58.00   0.50    1.00    --  -82.00 -80.00-139.95   58
 80  \w    -81.00 -54.00   0.50    1.00    --  -74.00 -73.00-146.41   54
 81  \w    -93.00 -61.00   0.50    1.00    --  -82.00 -73.00-162.18   64
 82  \w   -103.00 -65.00   0.50    1.00    --  -86.00 -73.00-172.78   76
 83  \w   -106.00 -64.00   0.50    1.00    --  -86.00 -74.00 -97.64   84
 84  \w    -95.00 -68.00   0.50    1.00    --  -90.00 -75.00 -81.64   54
 85  \w   -111.00 -64.00   0.50    1.00    --  -86.00 -75.00-111.92   94
 86  \w   -101.00 -76.00   0.50    1.00    --  -99.00 -77.00 -30.00   50
 87  \w   -103.00 -75.00   0.50    1.00    --  -99.00 -80.00 -51.75   56
 88  \w   -109.00 -74.00   0.50    1.00    --  -94.00 -71.00  19.19   70
 89  \w   -118.00 -49.00   0.50    0.25    --  -46.70 -79.00 -45.00  138
 90  \w    -25.00  45.00   0.50    0.25    --   46.70 -38.00  60.00  140
 91  \w    -17.00  14.00   0.50    0.25    --   18.00 102.00 108.66   62
 92  \w   -120.00 -63.00   0.50    1.00    --  -82.00 -67.00  21.95  114
 93  \w   -108.00 -68.00   0.50    1.00    --  -90.00 -75.00 129.42   80
 94  \w   -136.00 -54.00   0.50    1.00    --  -78.00 -80.00  50.93  164
 95  \w   -136.00 -66.00   0.50    1.00    --  -90.00 -80.00  63.69  140
 96  \w   -129.00 -79.00   0.50    1.00    --  -99.00 -69.00  65.33  100
 97  \w   -140.00-113.00   0.50    1.00    --  -74.00 -74.00 145.98   54
 98  \w   -141.00-114.00   0.50    1.00    --  -94.00 -76.00 177.28   54
 99  \w   -155.00 -74.00   0.50    1.00    --  -98.00 -79.00 171.52  162
100  \w   -157.00 -75.00   0.50    1.00    --  -98.00 -78.00  45.27  164
101  \w   -155.00 -75.00   0.50    1.00    --  -99.00 -79.00 -45.00  160
102  \w   -110.00 -76.00   0.50    1.00    --  -99.00 -78.00 -96.33   68
103  \w   -102.00 -76.00   0.50    1.00    --  -99.00 -78.00-126.52   52
104  \w   -133.00 -75.00   0.50    1.00    --  -99.00 -79.00-154.65  116
105  \w   -138.00-111.00   0.50    1.00    --  -99.00 -78.00-126.52   54
106  \w   -153.00-118.00   0.50    1.00    --  -82.00 -80.00-139.95   70
107  \w   -160.00-116.00   0.50    1.00    --  -90.00 -75.00 -81.64   88
108  \w   -153.00-108.00   0.50    1.00    --  -82.00 -73.00  -6.35   90
109  \w   -151.00-106.00   0.50    1.00    --  -99.00 -80.00 -51.75   90
110  \w   -162.00 -66.00   0.50    1.00    --  -90.00 -80.00  40.87  192
111  \w   -160.00-107.00   0.50    1.00    --  -90.00 -67.00 153.44  106
112  \w   -150.00-108.00   0.50    1.00    --  -99.00 -77.00 126.95   84
113  \w   -159.00 -77.00   0.50    1.00    --  -99.00 -74.00 109.08  164
114  \w   -157.00 -72.00   0.50    1.00    --  -94.00 -75.00 -25.59  170
115  \w   -155.00-130.00   0.50    1.00    --  -99.00 -69.00  65.33   50
116  \w   -160.00 -77.00   0.50    1.00    --  -99.00 -77.00  23.41  166
117  \w   -157.00-115.00   0.50    1.00    --  -99.00 -77.00 -30.00   84
118  \w   -164.00 -72.00   0.50    1.00    --  -94.00 -75.00 -90.52  184
119  \w   -166.00 -72.00   0.50    1.00    --  -94.00 -74.00-150.81  188
120  \w   -167.00-119.00   0.50    1.00    --  -99.00 -78.00 -96.33   96
121  \w   -168.00 -74.00   0.50    1.00    --  -98.00 -80.00   2.17  188
122  \w   -167.00-113.00   0.50    1.00    --  -94.00 -76.00 147.01  108
123  \w   -163.00 -80.00   0.50    1.00    --  -99.00 -68.00  88.67  166
124  \w   -162.00-135.00   0.50    1.00    --  -99.00 -78.00  82.36   54
125  \w   -166.00 -76.00   0.50    1.00    --  -99.00 -79.00  17.11  180
126  \w   -166.00 -77.00   0.50    1.00    --  -99.00 -74.00-113.95  178
127  \w   -112.00 -85.00   0.50    1.00    --  -99.00 125.00  90.00   54
128  \w   -125.00 -64.00   0.50    1.00    --  -99.00 143.00  22.97  122
129  \w   -123.00 -94.00   0.50    1.00    --  -99.00 141.00 -64.80   58
130  \w   -129.00 -66.00   0.50    1.00    --  -99.00 150.00-170.74  126
;
_diffrn_measurement_device 'four-circle diffractometer'
_diffrn_measurement_device_type 'XtaLAB Synergy R, HyPix'
_diffrn_measurement_method '\w scans'
_diffrn_orient_matrix_type 'CrysAlisPro convention (1999,Acta A55,543-557)'
_diffrn_orient_matrix_UB_11 -0.0164682000
_diffrn_orient_matrix_UB_12 0.0350391000
_diffrn_orient_matrix_UB_13 -0.0536388000
_diffrn_orient_matrix_UB_21 -0.0383563000
_diffrn_orient_matrix_UB_22 -0.0620310000
_diffrn_orient_matrix_UB_23 -0.0159576000
_diffrn_orient_matrix_UB_31 -0.0853509000
_diffrn_orient_matrix_UB_32 0.0250713000
_diffrn_orient_matrix_UB_33 0.0347340000
_diffrn_radiation_monochromator mirror
_diffrn_radiation_probe x-ray
_diffrn_radiation_type CuK\a
_diffrn_radiation_wavelength 1.54184
_diffrn_reflns_av_unetI/netI 0.0186
_diffrn_reflns_Laue_measured_fraction_full 0.997
_diffrn_reflns_Laue_measured_fraction_max 0.959
_diffrn_reflns_limit_h_max 20
_diffrn_reflns_limit_h_min -19
_diffrn_reflns_limit_k_max 25
_diffrn_reflns_limit_k_min -25
_diffrn_reflns_limit_l_max 29
_diffrn_reflns_limit_l_min -29
_diffrn_reflns_number 31781
_diffrn_reflns_point_group_measured_fraction_full 0.997
_diffrn_reflns_point_group_measured_fraction_max 0.959
_diffrn_reflns_theta_full 67.684
_diffrn_reflns_theta_max 75.741
_diffrn_reflns_theta_min 2.725
_diffrn_source 'Rotating-anode X-ray tube'
_diffrn_source_type 'PhotonJet R (Cu) X-ray Source'
_exptl_absorpt_coefficient_mu 0.732
_exptl_absorpt_correction_T_max 1.00000
_exptl_absorpt_correction_T_min 0.74204
_exptl_absorpt_correction_type multi-scan
_exptl_absorpt_process_details
;
CrysAlisPro 1.171.40.67a (Rigaku Oxford Diffraction, 2019)
Empirical absorption correction using spherical harmonics,
 implemented in SCALE3 ABSPACK scaling algorithm.
;
_exptl_crystal_colour yellow
_exptl_crystal_colour_primary yellow
_exptl_crystal_density_diffrn 1.280
_exptl_crystal_description block
_exptl_crystal_F_000 3245
_exptl_crystal_size_max 0.31
_exptl_crystal_size_mid 0.23
_exptl_crystal_size_min 0.21
_refine_diff_density_max 0.807
_refine_diff_density_min -0.516
_refine_diff_density_rms 0.109
_refine_ls_extinction_method none
_refine_ls_goodness_of_fit_ref 1.058
_refine_ls_hydrogen_treatment constr
_refine_ls_matrix_type full
_refine_ls_number_parameters 2208
_refine_ls_number_reflns 31781
_refine_ls_number_restraints 76
_refine_ls_restrained_S_all 1.057
_refine_ls_R_factor_all 0.1276
_refine_ls_R_factor_gt 0.1204
_refine_ls_shift/su_max 0.002
_refine_ls_shift/su_mean 0.000
_refine_ls_structure_factor_coef Fsqd
_refine_ls_weighting_details 'w=1/[\s^2^(Fo^2^)+(0.0679P)^2^+37.4855P] where P=(Fo^2^+2Fc^2^)/3'
_refine_ls_weighting_scheme calc
_refine_ls_wR_factor_gt 0.3199
_refine_ls_wR_factor_ref 0.3236
_reflns_Friedel_coverage 0.000
_reflns_number_gt 28329
_reflns_number_total 31781
_reflns_threshold_expression 'I > 2\s(I)'
_cod_data_source_file d1ob00389e2.cif
_cod_data_source_block tx2460_tw
_cod_depositor_comments 'Adding full bibliography for 7158091--7158093.cif.'
_cod_database_code 7158092
_shelx_shelxl_version_number 2018/3
_chemical_oxdiff_formula CHNO
_shelx_space_group_comment
;
The symmetry employed for this shelxl refinement is uniquely defined
by the following loop, which should always be used as a source of
symmetry information in preference to the above space-group names.
They are only intended as comments.
;
_reflns_odcompleteness_completeness 99.85
_reflns_odcompleteness_iscentric 1
_reflns_odcompleteness_theta 68.13
_olex2_refinement_description
;
1. Twinned data refinement
 Scales: 0.619(2)
 0.381(2)
2. Fixed Uiso
 At 1.2 times of:
  All C(H) groups, All C(H,H) groups, All C(H,H,H,H) groups, All N(H) groups
 At 1.5 times of:
  All C(H,H,H) groups, All O(H) groups
3. Restrained distances
 O1B-N2B = O2B-N2B
 1.2 with sigma of 0.01
 C8AA-C0BA
 1.54 with sigma of 0.01
 C9AA-C0BA
 2.5 with sigma of 0.02
4. Uiso/Uaniso restraints and constraints
C10 \\sim C11 \\sim C12 \\sim C13 \\sim C8AA \\sim C9AA \\sim C0BA: within 1.7A
with sigma of 0.02 and sigma for terminal atoms of 0.04
5. Others
 Sof(C0AA)=Sof(H0AA)=Sof(H0AB)=Sof(C1AA)=Sof(H1AA)=Sof(C2AA)=Sof(H2AA)=
 Sof(H2AB)=Sof(H2AC)=Sof(C3AA)=Sof(H3AA)=Sof(H3AB)=Sof(H3AC)=1-FVAR(1)
 Sof(C52)=Sof(H52A)=Sof(H52B)=Sof(C53)=Sof(H53)=Sof(C54)=Sof(H54A)=Sof(H54B)=
 Sof(H54C)=Sof(C55)=Sof(H55A)=Sof(H55B)=Sof(H55C)=FVAR(1)
 Sof(O1B)=Sof(O2B)=Sof(N2B)=1-FVAR(2)
 Sof(O1A)=Sof(O2A)=Sof(N2A)=FVAR(2)
 Sof(H66C)=Sof(H66D)=Sof(O17)=Sof(H17B)=Sof(C87)=Sof(H87A)=Sof(H87B)=Sof(H87C)=
 Sof(C4AA)=Sof(H4AA)=Sof(H4AB)=Sof(H4AC)=Sof(C5AA)=Sof(H5AA)=Sof(C6AA)=
 Sof(H6AA)=Sof(H6AB)=Sof(H6AC)=1-FVAR(3)
 Sof(H66A)=Sof(H66B)=Sof(C67)=Sof(H67)=Sof(C68)=Sof(H68A)=Sof(H68B)=Sof(H68C)=
 Sof(C69)=Sof(H69A)=Sof(H69B)=Sof(H69C)=FVAR(3)
 Sof(H10C)=Sof(H10D)=Sof(C8AA)=Sof(H8AA)=Sof(C9AA)=Sof(H9AA)=Sof(H9AB)=
 Sof(H9AC)=Sof(C0BA)=Sof(H0BA)=Sof(H0BB)=Sof(H0BC)=1-FVAR(4)
 Sof(H10A)=Sof(H10B)=Sof(C11)=Sof(H11A)=Sof(C12)=Sof(H12A)=Sof(H12B)=Sof(H12C)=
 Sof(C13)=Sof(H13A)=Sof(H13B)=Sof(H13C)=FVAR(4)
 Fixed X: C0BA(0.39585)
6.a Riding coordinates:
 C86(H86A,H86B,H86C), O17(H17B)
6.b Ternary CH refined with riding coordinates:
 C11(H11A), C25(H25), C39(H39), C53(H53), C67(H67), C83(H83), C11A(H11C),
 C25A(H25A), C39A(H39A), C53A(H53A), C67A(H67A), C83A(H83A), C1AA(H1AA),
 C5AA(H5AA), C8AA(H8AA)
6.c Secondary CH2 refined with riding coordinates:
 C10(H10A,H10B), C10(H10C,H10D), C24(H24A,H24B), C38(H38A,H38B), C52(H52A,
 H52B), C66(H66A,H66B), C66(H66C,H66D), C82(H82A,H82B), C10A(H10E,H10F),
 C24A(H24C,H24D), C38A(H38C,H38D), C52A(H52C,H52D), C66A(H66E,H66F), C82A(H82C,
 H82D), C0AA(H0AA,H0AB)
6.d Aromatic/amide H refined with riding coordinates:
 N3(H3), N5(H5), N7(H7), N9(H9), N11(H11), C2(H2), C3(H3A), C4(H4), C7(H7A),
 C16(H16), C17(H17), C18(H18), C21(H21), C30(H30), C31(H31), C32(H32), C35(H35),
  C44(H44), C45(H45), C46(H46), C50(H50), C58(H58), C59(H59), C60(H60),
 C63(H63), C72(H72), C73(H73), C74(H74), C77(H77), N3A(H3AD), N5A(H5A),
 N7A(H7AA), N9A(H9A), N11A(H11B), C2A(H2A), C3A(H3AE), C4A(H4A), C7A(H7AB),
 C16A(H16A), C17A(H17A), C18A(H18A), C21A(H21A), C30A(H30A), C31A(H31A),
 C32A(H32A), C35A(H35A), C44A(H44A), C45A(H45A), C46A(H46A), C50A(H50A),
 C58A(H58A), C59A(H59A), C60A(H60A), C63A(H63A), C72A(H72A), C73A(H73A),
 C74A(H74A), C77A(H77A)
6.e Idealised Me refined as rotating group:
 C12(H12A,H12B,H12C), C13(H13A,H13B,H13C), C26(H26A,H26B,H26C), C27(H27A,H27B,
 H27C), C40(H40A,H40B,H40C), C41(H41A,H41B,H41C), C54(H54A,H54B,H54C), C55(H55A,
 H55B,H55C), C68(H68A,H68B,H68C), C69(H69A,H69B,H69C), C81(H81A,H81B,H81C),
 C84(H84A,H84B,H84C), C85(H85A,H85B,H85C), C12A(H12D,H12E,H12F), C13A(H13D,H13E,
 H13F), C26A(H26D,H26E,H26F), C27A(H27D,H27E,H27F), C40A(H40D,H40E,H40F),
 C41A(H41D,H41E,H41F), C54A(H54D,H54E,H54F), C55A(H55D,H55E,H55F), C68A(H68D,
 H68E,H68F), C69A(H69D,H69E,H69F), C81A(H81D,H81E,H81F), C84A(H84D,H84E,H84F),
 C85A(H85D,H85E,H85F), C2AA(H2AA,H2AB,H2AC), C3AA(H3AA,H3AB,H3AC), C87(H87A,
 H87B,H87C), C4AA(H4AA,H4AB,H4AC), C6AA(H6AA,H6AB,H6AC), C9AA(H9AA,H9AB,H9AC),
 C0BA(H0BA,H0BB,H0BC)
6.f Idealised tetrahedral OH refined as rotating group:
 O16(H16B)
;
_olex2_submission_special_instructions 'No special instructions were received'
_oxdiff_exptl_absorpt_empirical_details
;
Empirical correction (ABSPACK) includes:
- Absorption correction using spherical harmonics
- Frame scaling
;
_oxdiff_exptl_absorpt_empirical_full_max 1.662
_oxdiff_exptl_absorpt_empirical_full_min 0.554

loop_
_space_group_symop_operation_xyz
'x, y, z'
'-x, -y, -z'

loop_
_atom_site_label
_atom_site_type_symbol
_atom_site_fract_x
_atom_site_fract_y
_atom_site_fract_z
_atom_site_U_iso_or_equiv
_atom_site_adp_type
_atom_site_occupancy
_atom_site_site_symmetry_order
_atom_site_calc_flag
_atom_site_refinement_flags_posn
_atom_site_refinement_flags_adp
_atom_site_refinement_flags_occupancy
_atom_site_disorder_assembly
_atom_site_disorder_group
O1 O -0.1549(5) 0.6991(4) 0.1560(4) 0.114(3) Uani 1 1 d . . . . .
O2 O -0.1324(4) 0.7539(3) 0.0794(3) 0.0765(16) Uani 1 1 d . . . . .
O3 O 0.2236(3) 0.8244(3) 0.1200(3) 0.0723(15) Uani 1 1 d . . . . .
O4 O 0.2162(3) 0.6147(3) 0.0046(2) 0.0594(12) Uani 1 1 d . . . . .
O5 O -0.0557(3) 0.3142(2) 0.05368(19) 0.0488(10) Uani 1 1 d . . . . .
O6 O -0.2186(3) 0.4807(2) 0.2029(2) 0.0523(11) Uani 1 1 d . . . . .
O7 O -0.0978(3) 0.7837(2) 0.3457(2) 0.0576(12) Uani 1 1 d . . . . .
O8 O 0.1816(2) 0.6971(2) 0.21700(18) 0.0435(9) Uani 1 1 d . . . . .
O9 O 0.3266(3) 0.3913(3) 0.0320(2) 0.0697(15) Uani 1 1 d . . . . .
O10 O 0.0542(3) 0.3188(2) 0.1596(2) 0.0527(11) Uani 1 1 d . . . . .
O11 O -0.2645(3) 0.4334(3) 0.4283(2) 0.0665(14) Uani 1 1 d . . . . .
O12 O -0.0436(3) 0.6083(2) 0.4074(2) 0.0608(13) Uani 1 1 d . . . . .
O13 O 0.4209(3) 0.5982(2) 0.2598(2) 0.0606(12) Uani 1 1 d . . . . .
O14 O 0.3319(3) 0.3745(3) 0.2093(2) 0.0659(14) Uani 1 1 d . . . . .
O15 O 0.2004(3) 0.3755(2) 0.2601(2) 0.0501(11) Uani 1 1 d . . . . .
N1 N 0.0466(3) 0.6991(3) 0.0943(2) 0.0456(12) Uani 1 1 d . . . . .
N2 N -0.1192(4) 0.7395(3) 0.1255(3) 0.0549(14) Uani 1 1 d . . . . .
N3 N 0.0937(3) 0.5761(3) 0.0551(2) 0.0428(11) Uani 1 1 d . . . . .
H3 H 0.050890 0.587744 0.081308 0.051 Uiso 1 1 calc R . . . .
N4 N -0.0269(3) 0.5024(2) 0.10847(19) 0.0361(10) Uani 1 1 d . . . . .
N5 N -0.1156(3) 0.5500(2) 0.2045(2) 0.0404(11) Uani 1 1 d . . . . .
H5 H -0.063626 0.553179 0.190129 0.049 Uiso 1 1 calc R . . . .
N6 N -0.0119(3) 0.6277(2) 0.2361(2) 0.0378(10) Uani 1 1 d . . . . .
N7 N 0.1454(3) 0.5957(2) 0.1950(2) 0.0371(10) Uani 1 1 d . . . . .
H7 H 0.105563 0.569511 0.203910 0.044 Uiso 1 1 calc R . . . .
N8 N 0.1427(3) 0.4716(2) 0.16438(19) 0.0360(10) Uani 1 1 d . . . . .
N9 N 0.0183(3) 0.4036(2) 0.2228(2) 0.0438(11) Uani 1 1 d . . . . .
H9 H 0.036032 0.439827 0.231865 0.053 Uiso 1 1 calc R . . . .
N10 N -0.0419(3) 0.4738(2) 0.3168(2) 0.0431(11) Uani 1 1 d . . . . .
N11 N 0.0621(3) 0.5520(3) 0.3466(2) 0.0477(12) Uani 1 1 d . . . . .
H11 H 0.071485 0.517158 0.326018 0.057 Uiso 1 1 calc R . . . .
N12 N 0.2047(3) 0.4974(2) 0.2919(2) 0.0410(11) Uani 1 1 d . . . . .
C1 C -0.0578(4) 0.7771(3) 0.1440(3) 0.0523(16) Uani 1 1 d . . . . .
C2 C -0.0833(5) 0.8305(4) 0.1776(3) 0.064(2) Uani 1 1 d . . . . .
H2 H -0.139221 0.840245 0.192194 0.077 Uiso 1 1 calc R . . . .
C3 C -0.0249(6) 0.8703(4) 0.1899(4) 0.068(2) Uani 1 1 d . . . . .
H3A H -0.041762 0.907182 0.212656 0.082 Uiso 1 1 calc R . . . .
C4 C 0.0577(5) 0.8557(4) 0.1687(3) 0.064(2) Uani 1 1 d . . . . .
H4 H 0.096306 0.882921 0.177056 0.076 Uiso 1 1 calc R . . . .
C5 C 0.0847(5) 0.7997(3) 0.1343(3) 0.0523(16) Uani 1 1 d . . . . .
C6 C 0.1688(5) 0.7820(3) 0.1097(3) 0.0539(16) Uani 1 1 d . . . . .
C7 C 0.1901(4) 0.7260(3) 0.0778(3) 0.0494(15) Uani 1 1 d . . . . .
H7A H 0.244699 0.715004 0.060089 0.059 Uiso 1 1 calc R . . . .
C8 C 0.1255(4) 0.6856(3) 0.0729(3) 0.0484(15) Uani 1 1 d . . . . .
C9 C 0.0259(4) 0.7568(3) 0.1233(3) 0.0459(14) Uani 1 1 d . . . . .
C10 C 0.3105(6) 0.8085(5) 0.0997(5) 0.086(3) Uani 1 1 d . U . . .
H10A H 0.321198 0.789036 0.061981 0.103 Uiso 0.758(11) 1 calc R . P A 1
H10B H 0.328804 0.777130 0.125314 0.103 Uiso 0.758(11) 1 calc R . P A 1
H10C H 0.333112 0.806783 0.133328 0.103 Uiso 0.242(11) 1 calc R . P A 2
H10D H 0.314794 0.763953 0.085446 0.103 Uiso 0.242(11) 1 calc R . P A 2
C11 C 0.3562(7) 0.8705(5) 0.0973(6) 0.073(3) Uani 0.758(11) 1 d . U P A 1
H11A H 0.346505 0.887115 0.136377 0.087 Uiso 0.758(11) 1 calc R . P A 1
C12 C 0.3324(9) 0.9220(6) 0.0628(6) 0.088(4) Uani 0.758(11) 1 d . U P A 1
H12A H 0.274949 0.933932 0.077095 0.132 Uiso 0.758(11) 1 calc GR . P A 1
H12B H 0.341528 0.907245 0.024032 0.132 Uiso 0.758(11) 1 calc GR . P A 1
H12C H 0.364552 0.959322 0.064154 0.132 Uiso 0.758(11) 1 calc GR . P A 1
C13 C 0.4449(8) 0.8528(7) 0.0780(7) 0.099(5) Uani 0.758(11) 1 d . U P A 1
H13A H 0.458572 0.845396 0.037508 0.148 Uiso 0.758(11) 1 calc GR . P A 1
H13B H 0.457787 0.813673 0.097354 0.148 Uiso 0.758(11) 1 calc GR . P A 1
H13C H 0.476174 0.887930 0.086617 0.148 Uiso 0.758(11) 1 calc GR . P A 1
C14 C 0.1506(4) 0.6222(3) 0.0401(3) 0.0462(14) Uani 1 1 d . . . . .
C15 C 0.0943(3) 0.5123(3) 0.0344(2) 0.0394(12) Uani 1 1 d . . . . .
C16 C 0.1527(4) 0.4852(3) -0.0108(3) 0.0465(14) Uani 1 1 d . . . . .
H16 H 0.197561 0.508897 -0.029085 0.056 Uiso 1 1 calc R . . . .
C17 C 0.1437(4) 0.4213(3) -0.0289(3) 0.0515(16) Uani 1 1 d . . . . .
H17 H 0.183571 0.403654 -0.059392 0.062 Uiso 1 1 calc R . . . .
C18 C 0.0791(4) 0.3841(3) -0.0038(3) 0.0469(14) Uani 1 1 d . . . . .
H18 H 0.074532 0.342264 -0.017150 0.056 Uiso 1 1 calc R . . . .
C19 C 0.0195(4) 0.4108(3) 0.0429(2) 0.0397(13) Uani 1 1 d . . . . .
C20 C -0.0500(4) 0.3760(3) 0.0719(3) 0.0428(13) Uani 1 1 d . . . . .
C21 C -0.1066(4) 0.4058(3) 0.1162(3) 0.0414(13) Uani 1 1 d . . . . .
H21 H -0.154097 0.385131 0.134588 0.050 Uiso 1 1 calc R . . . .
C22 C -0.0903(3) 0.4684(3) 0.1329(2) 0.0357(12) Uani 1 1 d . . . . .
C23 C 0.0269(3) 0.4745(3) 0.0626(2) 0.0366(12) Uani 1 1 d . . . . .
C24 C -0.1151(5) 0.2733(3) 0.0896(3) 0.0570(17) Uani 1 1 d . . . . .
H24A H -0.168583 0.280910 0.080757 0.068 Uiso 1 1 calc R . . . .
H24B H -0.120517 0.284125 0.129440 0.068 Uiso 1 1 calc R . . . .
C25 C -0.0865(5) 0.2014(3) 0.0793(3) 0.0570(17) Uani 1 1 d . . . . .
H25 H -0.122658 0.175598 0.108659 0.068 Uiso 1 1 calc R . . . .
C26 C 0.0013(5) 0.1894(4) 0.0872(4) 0.071(2) Uani 1 1 d . . . . .
H26A H 0.005376 0.208303 0.122635 0.107 Uiso 1 1 calc GR . . . .
H26B H 0.039455 0.209258 0.056127 0.107 Uiso 1 1 calc GR . . . .
H26C H 0.014169 0.143082 0.087745 0.107 Uiso 1 1 calc GR . . . .
C27 C -0.0954(7) 0.1780(4) 0.0224(4) 0.078(3) Uani 1 1 d . . . . .
H27A H -0.062219 0.203375 -0.007514 0.117 Uiso 1 1 calc GR . . . .
H27B H -0.152160 0.183153 0.020494 0.117 Uiso 1 1 calc GR . . . .
H27C H -0.077555 0.132623 0.017672 0.117 Uiso 1 1 calc GR . . . .
C28 C -0.1488(4) 0.5002(3) 0.1842(3) 0.0406(13) Uani 1 1 d . . . . .
C29 C -0.1504(4) 0.5982(3) 0.2451(3) 0.0404(13) Uani 1 1 d . . . . .
C30 C -0.2342(4) 0.6082(3) 0.2671(3) 0.0480(15) Uani 1 1 d . . . . .
H30 H -0.271097 0.579820 0.258078 0.058 Uiso 1 1 calc R . . . .
C31 C -0.2631(4) 0.6620(3) 0.3034(3) 0.0564(18) Uani 1 1 d . . . . .
H31 H -0.319418 0.668888 0.318534 0.068 Uiso 1 1 calc R . . . .
C32 C -0.2092(4) 0.7045(3) 0.3170(3) 0.0557(17) Uani 1 1 d . . . . .
H32 H -0.229424 0.740574 0.340025 0.067 Uiso 1 1 calc R . . . .
C33 C -0.1244(4) 0.6935(3) 0.2962(3) 0.0445(14) Uani 1 1 d . . . . .
C34 C -0.0646(4) 0.7350(3) 0.3086(3) 0.0440(14) Uani 1 1 d . . . . .
C35 C 0.0179(4) 0.7244(3) 0.2829(3) 0.0406(13) Uani 1 1 d . . . . .
H35 H 0.057388 0.752205 0.289083 0.049 Uiso 1 1 calc R . . . .
C36 C 0.0395(4) 0.6694(3) 0.2470(2) 0.0363(12) Uani 1 1 d . . . . .
C37 C -0.0938(4) 0.6402(3) 0.2597(2) 0.0379(12) Uani 1 1 d . . . . .
C38 C -0.0430(4) 0.8301(3) 0.3594(3) 0.0499(15) Uani 1 1 d . . . . .
H38A H -0.012673 0.851232 0.325084 0.060 Uiso 1 1 calc R . . . .
H38B H -0.004020 0.808342 0.378596 0.060 Uiso 1 1 calc R . . . .
C39 C -0.0983(4) 0.8799(3) 0.3987(3) 0.0511(16) Uani 1 1 d . . . . .
H39 H -0.129460 0.857199 0.432522 0.061 Uiso 1 1 calc R . . . .
C40 C -0.1585(5) 0.9141(4) 0.3677(4) 0.076(2) Uani 1 1 d . . . . .
H40A H -0.190456 0.881990 0.355165 0.114 Uiso 1 1 calc GR . . . .
H40B H -0.128415 0.937576 0.335271 0.114 Uiso 1 1 calc GR . . . .
H40C H -0.194708 0.944210 0.393293 0.114 Uiso 1 1 calc GR . . . .
C41 C -0.0456(6) 0.9297(4) 0.4175(3) 0.071(2) Uani 1 1 d . . . . .
H41A H -0.014505 0.951794 0.384480 0.106 Uiso 1 1 calc GR . . . .
H41B H -0.008467 0.907685 0.437362 0.106 Uiso 1 1 calc GR . . . .
H41C H -0.080474 0.961112 0.442394 0.106 Uiso 1 1 calc GR . . . .
C42 C 0.1293(4) 0.6562(3) 0.2188(2) 0.0363(12) Uani 1 1 d . . . . .
C43 C 0.2170(3) 0.5699(3) 0.1582(2) 0.0360(12) Uani 1 1 d . . . . .
C44 C 0.2877(4) 0.6030(3) 0.1382(3) 0.0419(13) Uani 1 1 d . . . . .
H44 H 0.292777 0.644311 0.152383 0.050 Uiso 1 1 calc R . . . .
C45 C 0.3524(4) 0.5742(3) 0.0964(3) 0.0476(14) Uani 1 1 d . . . . .
H45 H 0.400309 0.596826 0.083274 0.057 Uiso 1 1 calc R . . . .
C46 C 0.3467(4) 0.5137(3) 0.0744(3) 0.0499(15) Uani 1 1 d . . . . .
H46 H 0.388782 0.496625 0.045019 0.060 Uiso 1 1 calc R . . . .
C47 C 0.2764(4) 0.4774(3) 0.0965(3) 0.0403(13) Uani 1 1 d . . . . .
C48 C 0.2119(3) 0.5043(3) 0.1395(2) 0.0349(11) Uani 1 1 d . . . . .
C49 C 0.2669(4) 0.4134(3) 0.0766(3) 0.0484(15) Uani 1 1 d . . . . .
C50 C 0.1975(4) 0.3801(3) 0.1024(3) 0.0443(14) Uani 1 1 d . . . . .
H50 H 0.189849 0.338118 0.090818 0.053 Uiso 1 1 calc R . . . .
C51 C 0.1392(4) 0.4117(3) 0.1467(2) 0.0390(12) Uani 1 1 d . . . . .
C52 C 0.3188(8) 0.3350(7) -0.0003(6) 0.050(3) Uani 0.62(2) 1 d . . P B 1
H52A H 0.344317 0.341900 -0.040423 0.060 Uiso 0.62(2) 1 calc R . P B 1
H52B H 0.261028 0.327007 0.003288 0.060 Uiso 0.62(2) 1 calc R . P B 1
C53 C 0.3612(8) 0.2771(6) 0.0227(5) 0.047(3) Uani 0.62(2) 1 d . . P B 1
H53 H 0.337946 0.273755 0.063975 0.057 Uiso 0.62(2) 1 calc R . P B 1
C54 C 0.4536(11) 0.2875(11) 0.0127(8) 0.062(4) Uani 0.62(2) 1 d . . P B 1
H54A H 0.461772 0.327259 0.030975 0.092 Uiso 0.62(2) 1 calc GR . P B 1
H54B H 0.477342 0.290551 -0.027606 0.092 Uiso 0.62(2) 1 calc GR . P B 1
H54C H 0.479742 0.251158 0.028448 0.092 Uiso 0.62(2) 1 calc GR . P B 1
C55 C 0.3434(12) 0.2150(7) -0.0057(7) 0.064(4) Uani 0.62(2) 1 d . . P B 1
H55A H 0.367353 0.217070 -0.046037 0.096 Uiso 0.62(2) 1 calc GR . P B 1
H55B H 0.284858 0.211360 0.000645 0.096 Uiso 0.62(2) 1 calc GR . P B 1
H55C H 0.366784 0.177504 0.010381 0.096 Uiso 0.62(2) 1 calc GR . P B 1
C56 C 0.0659(4) 0.3731(3) 0.1760(3) 0.0439(14) Uani 1 1 d . . . . .
C57 C -0.0559(4) 0.3841(3) 0.2585(3) 0.0459(14) Uani 1 1 d . . . . .
C58 C -0.0976(4) 0.3306(3) 0.2485(3) 0.0532(16) Uani 1 1 d . . . . .
H58 H -0.076039 0.303492 0.217317 0.064 Uiso 1 1 calc R . . . .
C59 C -0.1735(5) 0.3176(4) 0.2863(3) 0.0599(18) Uani 1 1 d . . . . .
H59 H -0.201232 0.281221 0.279573 0.072 Uiso 1 1 calc R . . . .
C60 C -0.2074(5) 0.3558(3) 0.3318(4) 0.0590(18) Uani 1 1 d . . . . .
H60 H -0.258714 0.346787 0.354897 0.071 Uiso 1 1 calc R . . . .
C61 C -0.1646(4) 0.4098(3) 0.3442(3) 0.0483(15) Uani 1 1 d . . . . .
C62 C -0.1931(4) 0.4516(3) 0.3924(3) 0.0544(16) Uani 1 1 d . . . . .
C63 C -0.1477(4) 0.5029(3) 0.4002(3) 0.0522(16) Uani 1 1 d . . . . .
H63 H -0.166877 0.531655 0.430557 0.063 Uiso 1 1 calc R . . . .
C64 C -0.0716(4) 0.5114(3) 0.3617(3) 0.0456(14) Uani 1 1 d . . . . .
C65 C -0.0880(4) 0.4245(3) 0.3072(3) 0.0434(13) Uani 1 1 d . . . . .
C66 C -0.2899(5) 0.4666(4) 0.4820(3) 0.073(2) Uani 1 1 d . . . . .
H66A H -0.308640 0.511427 0.476672 0.087 Uiso 0.741(12) 1 calc R . P C 1
H66B H -0.244823 0.466942 0.501116 0.087 Uiso 0.741(12) 1 calc R . P C 1
H66C H -0.241617 0.466238 0.497931 0.087 Uiso 0.259(12) 1 calc R . P C 2
H66D H -0.301753 0.511969 0.473075 0.087 Uiso 0.259(12) 1 calc R . P C 2
C67 C -0.3617(13) 0.4265(10) 0.5171(8) 0.070(5) Uani 0.741(12) 1 d . . P C 1
H67 H -0.406235 0.426395 0.496888 0.083 Uiso 0.741(12) 1 calc R . P C 1
C68 C -0.3321(8) 0.3568(7) 0.5254(5) 0.082(4) Uani 0.741(12) 1 d . . P C 1
H68A H -0.281381 0.356886 0.537616 0.123 Uiso 0.741(12) 1 calc GR . P C 1
H68B H -0.323264 0.333490 0.489995 0.123 Uiso 0.741(12) 1 calc GR . P C 1
H68C H -0.372938 0.335680 0.553963 0.123 Uiso 0.741(12) 1 calc GR . P C 1
C69 C -0.3922(11) 0.4634(10) 0.5738(7) 0.094(5) Uani 0.741(12) 1 d . . P C 1
H69A H -0.418638 0.504576 0.567019 0.141 Uiso 0.741(12) 1 calc GR . P C 1
H69B H -0.346221 0.471134 0.590022 0.141 Uiso 0.741(12) 1 calc GR . P C 1
H69C H -0.430906 0.437616 0.599929 0.141 Uiso 0.741(12) 1 calc GR . P C 1
C70 C -0.0181(4) 0.5631(3) 0.3746(3) 0.0475(14) Uani 1 1 d . . . . .
C71 C 0.1312(4) 0.5874(3) 0.3456(3) 0.0433(13) Uani 1 1 d . . . . .
C72 C 0.1307(5) 0.6468(3) 0.3719(3) 0.0510(15) Uani 1 1 d . . . . .
H72 H 0.082070 0.665507 0.394255 0.061 Uiso 1 1 calc R . . . .
C73 C 0.2058(5) 0.6789(4) 0.3644(3) 0.0589(18) Uani 1 1 d . . . . .
H73 H 0.205145 0.718923 0.382557 0.071 Uiso 1 1 calc R . . . .
C74 C 0.2787(5) 0.6543(3) 0.3321(3) 0.0574(18) Uani 1 1 d . . . . .
H74 H 0.326394 0.677492 0.327356 0.069 Uiso 1 1 calc R . . . .
C75 C 0.2804(4) 0.5925(3) 0.3057(3) 0.0450(14) Uani 1 1 d . . . . .
C76 C 0.3530(4) 0.5625(3) 0.2701(3) 0.0475(14) Uani 1 1 d . . . . .
C77 C 0.3496(4) 0.5010(3) 0.2490(3) 0.0453(14) Uani 1 1 d . . . . .
H77 H 0.396568 0.479815 0.226786 0.054 Uiso 1 1 calc R . . . .
C78 C 0.2740(4) 0.4709(3) 0.2617(3) 0.0433(14) Uani 1 1 d . . . . .
C79 C 0.2077(4) 0.5583(3) 0.3135(3) 0.0420(13) Uani 1 1 d . . . . .
C80 C 0.2726(4) 0.4015(3) 0.2405(3) 0.0479(15) Uani 1 1 d . . . . .
C81 C 0.1961(5) 0.3072(3) 0.2461(4) 0.061(2) Uani 1 1 d . . . . .
H81A H 0.142591 0.292161 0.264086 0.092 Uiso 1 1 calc GR . . . .
H81B H 0.237502 0.281474 0.259571 0.092 Uiso 1 1 calc GR . . . .
H81C H 0.205500 0.302566 0.205414 0.092 Uiso 1 1 calc GR . . . .
C82 C 0.4912(5) 0.5737(4) 0.2180(3) 0.0617(18) Uani 1 1 d . . . . .
H82A H 0.474282 0.558940 0.184575 0.074 Uiso 1 1 calc R . . . .
H82B H 0.517635 0.536674 0.233567 0.074 Uiso 1 1 calc R . . . .
C83 C 0.5514(5) 0.6283(4) 0.2014(4) 0.067(2) Uani 1 1 d . . . . .
H83 H 0.566146 0.643225 0.236055 0.080 Uiso 1 1 calc R . . . .
C84 C 0.6291(5) 0.6015(5) 0.1607(4) 0.083(3) Uani 1 1 d . . . . .
H84A H 0.617559 0.592931 0.124281 0.125 Uiso 1 1 calc GR . . . .
H84B H 0.648082 0.561522 0.175928 0.125 Uiso 1 1 calc GR . . . .
H84C H 0.671012 0.633019 0.155916 0.125 Uiso 1 1 calc GR . . . .
C85 C 0.5095(6) 0.6862(4) 0.1762(4) 0.084(3) Uani 1 1 d . . . . .
H85A H 0.462792 0.703066 0.204555 0.126 Uiso 1 1 calc GR . . . .
H85B H 0.491506 0.671805 0.143587 0.126 Uiso 1 1 calc GR . . . .
H85C H 0.547974 0.720102 0.164832 0.126 Uiso 1 1 calc GR . . . .
O1A O 0.4029(4) 0.8414(3) 0.6673(3) 0.064(3) Uani 0.741(14) 1 d . . P D 1
O2A O 0.3470(6) 0.7631(4) 0.6348(6) 0.080(3) Uani 0.741(14) 1 d . . P D 1
O3A O 0.7537(3) 0.6706(2) 0.6161(2) 0.0488(10) Uani 1 1 d . . . . .
O4A O 0.7266(3) 0.8895(2) 0.51342(19) 0.0503(11) Uani 1 1 d . . . . .
O5A O 0.4316(3) 1.1915(2) 0.53821(18) 0.0451(10) Uani 1 1 d . . . . .
O6A O 0.2927(3) 1.0570(2) 0.71643(19) 0.0506(11) Uani 1 1 d . . . . .
O7A O 0.4286(3) 0.7480(2) 0.86233(19) 0.0523(11) Uani 1 1 d . . . . .
O8A O 0.6996(3) 0.8090(2) 0.71782(19) 0.0483(10) Uani 1 1 d . . . . .
O9A O 0.8332(3) 1.1110(2) 0.52883(18) 0.0509(11) Uani 1 1 d . . . . .
O10A O 0.5510(3) 1.1897(2) 0.6527(2) 0.0516(11) Uani 1 1 d . . . . .
O11A O 0.2692(3) 1.0818(2) 0.9370(2) 0.0590(13) Uani 1 1 d . . . . .
O12A O 0.5142(3) 0.9128(2) 0.9150(2) 0.0562(12) Uani 1 1 d . . . . .
O13A O 0.9682(2) 0.9022(2) 0.7481(2) 0.0485(10) Uani 1 1 d . . . . .
O14A O 0.8581(3) 1.1302(2) 0.6976(2) 0.0576(12) Uani 1 1 d . . . . .
O15A O 0.7275(3) 1.12989(19) 0.7494(2) 0.0465(10) Uani 1 1 d . . . . .
N1A N 0.5675(3) 0.8122(2) 0.6091(2) 0.0388(10) Uani 1 1 d . . . . .
N2A N 0.4035(10) 0.7854(12) 0.6543(8) 0.046(5) Uani 0.741(14) 1 d . . P D 1
N3A N 0.6013(3) 0.9318(2) 0.5636(2) 0.0380(10) Uani 1 1 d . . . . .
H3AD H 0.561210 0.923457 0.592155 0.046 Uiso 1 1 calc R . . . .
N4A N 0.4779(3) 1.0150(2) 0.61487(19) 0.0352(10) Uani 1 1 d . . . . .
N5A N 0.4009(3) 0.9848(2) 0.7201(2) 0.0397(11) Uani 1 1 d . . . . .
H5A H 0.451535 0.976170 0.702950 0.048 Uiso 1 1 calc R . . . .
N6A N 0.5082(3) 0.8968(2) 0.74640(19) 0.0362(10) Uani 1 1 d . . . . .
N7A N 0.6630(3) 0.9140(2) 0.6970(2) 0.0366(10) Uani 1 1 d . . . . .
H7AA H 0.622655 0.942703 0.706146 0.044 Uiso 1 1 calc R . . . .
N8A N 0.6546(3) 1.0367(2) 0.66202(19) 0.0352(10) Uani 1 1 d . . . . .
N9A N 0.5330(3) 1.1109(2) 0.7228(2) 0.0401(11) Uani 1 1 d . . . . .
H9A H 0.557101 1.075748 0.732413 0.048 Uiso 1 1 calc R . . . .
N10A N 0.4937(3) 1.0444(2) 0.8210(2) 0.0386(10) Uani 1 1 d . . . . .
N11A N 0.6087(3) 0.9606(2) 0.8433(2) 0.0404(11) Uani 1 1 d . . . . .
H11B H 0.613039 0.992833 0.819483 0.048 Uiso 1 1 calc R . . . .
N12A N 0.7441(3) 1.0095(2) 0.7834(2) 0.0365(10) Uani 1 1 d . . . . .
C1A C 0.4698(4) 0.7373(3) 0.6616(3) 0.0463(14) Uani 1 1 d . . . . .
C2A C 0.4504(4) 0.6788(4) 0.6882(3) 0.0546(17) Uani 1 1 d . . . . .
H2A H 0.395582 0.669350 0.703080 0.066 Uiso 1 1 calc R . . . .
C3A C 0.5137(4) 0.6332(3) 0.6928(3) 0.0558(17) Uani 1 1 d . . . . .
H3AE H 0.501163 0.594572 0.713245 0.067 Uiso 1 1 calc R . . . .
C4A C 0.5945(4) 0.6451(3) 0.6675(3) 0.0484(15) Uani 1 1 d . . . . .
H4A H 0.635991 0.613521 0.669103 0.058 Uiso 1 1 calc R . . . .
C5A C 0.6143(4) 0.7048(3) 0.6393(2) 0.0397(12) Uani 1 1 d . . . . .
C6A C 0.6972(4) 0.7191(3) 0.6120(3) 0.0415(13) Uani 1 1 d . . . . .
C7A C 0.7126(4) 0.7772(3) 0.5836(3) 0.0390(12) Uani 1 1 d . . . . .
H7AB H 0.766003 0.787224 0.565029 0.047 Uiso 1 1 calc R . . . .
C8A C 0.6456(4) 0.8214(3) 0.5831(2) 0.0382(12) Uani 1 1 d . . . . .
C9A C 0.5516(4) 0.7533(3) 0.6363(2) 0.0387(12) Uani 1 1 d . . . . .
C10A C 0.8389(4) 0.6785(3) 0.5871(3) 0.0553(17) Uani 1 1 d . . . . .
H10E H 0.861968 0.712485 0.605488 0.066 Uiso 1 1 calc R . . . .
H10F H 0.842851 0.691049 0.547578 0.066 Uiso 1 1 calc R . . . .
C11A C 0.8857(4) 0.6135(3) 0.5902(3) 0.0535(16) Uani 1 1 d . . . . .
H11C H 0.878390 0.600388 0.630338 0.064 Uiso 1 1 calc R . . . .
C12A C 0.8527(5) 0.5609(4) 0.5585(4) 0.067(2) Uani 1 1 d . . . . .
H12D H 0.795759 0.555086 0.576368 0.100 Uiso 1 1 calc GR . . . .
H12E H 0.883892 0.520392 0.559682 0.100 Uiso 1 1 calc GR . . . .
H12F H 0.857717 0.574228 0.519430 0.100 Uiso 1 1 calc GR . . . .
C13A C 0.9774(5) 0.6219(5) 0.5642(5) 0.084(3) Uani 1 1 d . . . . .
H13D H 0.984565 0.638204 0.525784 0.126 Uiso 1 1 calc GR . . . .
H13E H 1.006981 0.580334 0.563783 0.126 Uiso 1 1 calc GR . . . .
H13F H 0.998147 0.652425 0.586658 0.126 Uiso 1 1 calc GR . . . .
C14A C 0.6626(4) 0.8839(3) 0.5501(2) 0.0386(12) Uani 1 1 d . . . . .
C15A C 0.5952(3) 0.9921(3) 0.5371(2) 0.0321(11) Uani 1 1 d . . . . .
C16A C 0.6474(4) 1.0120(3) 0.4874(2) 0.0398(12) Uani 1 1 d . . . . .
H16A H 0.692875 0.985314 0.470161 0.048 Uiso 1 1 calc R . . . .
C17A C 0.6324(4) 1.0721(3) 0.4626(3) 0.0458(14) Uani 1 1 d . . . . .
H17A H 0.668385 1.084608 0.428827 0.055 Uiso 1 1 calc R . . . .
C18A C 0.5666(4) 1.1133(3) 0.4862(2) 0.0406(13) Uani 1 1 d . . . . .
H18A H 0.557600 1.152957 0.468588 0.049 Uiso 1 1 calc R . . . .
C19A C 0.5124(3) 1.0944(3) 0.5379(2) 0.0331(11) Uani 1 1 d . . . . .
C20A C 0.4422(4) 1.1351(3) 0.5650(2) 0.0366(12) Uani 1 1 d . . . . .
C21A C 0.3917(3) 1.1133(3) 0.6152(2) 0.0355(11) Uani 1 1 d . . . . .
H21A H 0.344365 1.137648 0.632990 0.043 Uiso 1 1 calc R . . . .
C22A C 0.4133(4) 1.0539(3) 0.6385(2) 0.0372(12) Uani 1 1 d . . . . .
C23A C 0.5259(3) 1.0348(3) 0.5642(2) 0.0331(11) Uani 1 1 d . . . . .
C24A C 0.3623(4) 1.2351(3) 0.5613(3) 0.0493(15) Uani 1 1 d . . . . .
H24C H 0.363056 1.247700 0.599869 0.059 Uiso 1 1 calc R . . . .
H24D H 0.311262 1.213745 0.562562 0.059 Uiso 1 1 calc R . . . .
C25A C 0.3684(5) 1.2949(3) 0.5228(3) 0.0551(17) Uani 1 1 d . . . . .
H25A H 0.379750 1.279743 0.483201 0.066 Uiso 1 1 calc R . . . .
C26A C 0.4379(7) 1.3350(5) 0.5289(6) 0.109(4) Uani 1 1 d . . . . .
H26D H 0.424540 1.355584 0.565722 0.164 Uiso 1 1 calc GR . . . .
H26E H 0.447024 1.367989 0.499539 0.164 Uiso 1 1 calc GR . . . .
H26F H 0.486881 1.307209 0.525305 0.164 Uiso 1 1 calc GR . . . .
C27A C 0.2865(6) 1.3353(4) 0.5351(4) 0.082(3) Uani 1 1 d . . . . .
H27D H 0.242026 1.306879 0.536307 0.124 Uiso 1 1 calc GR . . . .
H27E H 0.287457 1.367430 0.505381 0.124 Uiso 1 1 calc GR . . . .
H27F H 0.278632 1.357049 0.571187 0.124 Uiso 1 1 calc GR . . . .
C28A C 0.3619(4) 1.0326(3) 0.6958(2) 0.0396(12) Uani 1 1 d . . . . .
C29A C 0.3718(3) 0.9473(3) 0.7688(2) 0.0374(12) Uani 1 1 d . . . . .
C30A C 0.2957(4) 0.9544(3) 0.8052(2) 0.0426(13) Uani 1 1 d . . . . .
H30A H 0.259475 0.988779 0.800196 0.051 Uiso 1 1 calc R . . . .
C31A C 0.2722(4) 0.9091(3) 0.8507(3) 0.0471(14) Uani 1 1 d . . . . .
H31A H 0.221083 0.915258 0.876159 0.056 Uiso 1 1 calc R . . . .
C32A C 0.3224(4) 0.8569(3) 0.8581(3) 0.0488(15) Uani 1 1 d . . . . .
H32A H 0.304159 0.826253 0.886680 0.059 Uiso 1 1 calc R . . . .
C33A C 0.4029(4) 0.8494(3) 0.8219(3) 0.0423(13) Uani 1 1 d . . . . .
C34A C 0.4593(4) 0.7956(3) 0.8245(3) 0.0422(13) Uani 1 1 d . . . . .
C35A C 0.5389(4) 0.7953(3) 0.7916(2) 0.0394(12) Uani 1 1 d . . . . .
H35A H 0.576873 0.761060 0.793637 0.047 Uiso 1 1 calc R . . . .
C36A C 0.5603(3) 0.8494(3) 0.7545(2) 0.0357(11) Uani 1 1 d . . . . .
C37A C 0.4293(3) 0.8970(3) 0.7796(2) 0.0381(12) Uani 1 1 d . . . . .
C38A C 0.4740(4) 0.6858(3) 0.8590(3) 0.0512(15) Uani 1 1 d . . . . .
H38C H 0.521550 0.689092 0.875359 0.061 Uiso 1 1 calc R . . . .
H38D H 0.493103 0.672058 0.819537 0.061 Uiso 1 1 calc R . . . .
C39A C 0.4155(4) 0.6372(3) 0.8926(3) 0.0545(16) Uani 1 1 d . . . . .
H39A H 0.392770 0.654863 0.931007 0.065 Uiso 1 1 calc R . . . .
C40A C 0.3450(5) 0.6267(5) 0.8651(4) 0.080(3) Uani 1 1 d . . . . .
H40D H 0.315160 0.667693 0.863008 0.120 Uiso 1 1 calc GR . . . .
H40E H 0.308786 0.596084 0.887521 0.120 Uiso 1 1 calc GR . . . .
H40F H 0.366168 0.609646 0.827272 0.120 Uiso 1 1 calc GR . . . .
C41A C 0.4621(6) 0.5731(4) 0.8983(4) 0.081(3) Uani 1 1 d . . . . .
H41D H 0.477996 0.551878 0.861728 0.122 Uiso 1 1 calc GR . . . .
H41E H 0.427388 0.545193 0.925103 0.122 Uiso 1 1 calc GR . . . .
H41F H 0.510463 0.581355 0.911607 0.122 Uiso 1 1 calc GR . . . .
C42A C 0.6486(4) 0.8540(3) 0.7211(2) 0.0384(12) Uani 1 1 d . . . . .
C43A C 0.7339(3) 0.9362(3) 0.6593(2) 0.0339(11) Uani 1 1 d . . . . .
C44A C 0.8072(4) 0.9002(3) 0.6402(3) 0.0418(13) Uani 1 1 d . . . . .
H44A H 0.814922 0.858611 0.654855 0.050 Uiso 1 1 calc R . . . .
C45A C 0.8702(4) 0.9276(3) 0.5981(3) 0.0480(15) Uani 1 1 d . . . . .
H45A H 0.919514 0.903255 0.585539 0.058 Uiso 1 1 calc R . . . .
C46A C 0.8623(4) 0.9874(3) 0.5752(3) 0.0447(14) Uani 1 1 d . . . . .
H46A H 0.905073 1.003201 0.546909 0.054 Uiso 1 1 calc R . . . .
C47A C 0.7884(4) 1.0263(3) 0.5944(2) 0.0372(12) Uani 1 1 d . . . . .
C48A C 0.7246(3) 1.0010(3) 0.6386(2) 0.0332(11) Uani 1 1 d . . . . .
C49A C 0.7739(4) 1.0891(3) 0.5728(2) 0.0414(13) Uani 1 1 d . . . . .
C50A C 0.7011(4) 1.1246(3) 0.5964(2) 0.0403(13) Uani 1 1 d . . . . .
H50A H 0.689598 1.165805 0.582393 0.048 Uiso 1 1 calc R . . . .
C51A C 0.6459(3) 1.0964(3) 0.6417(2) 0.0352(11) Uani 1 1 d . . . . .
C52A C 0.8142(5) 1.1705(3) 0.5008(3) 0.0578(18) Uani 1 1 d . . . . .
H52C H 0.799956 1.205998 0.528226 0.069 Uiso 1 1 calc R . . . .
H52D H 0.767599 1.164733 0.484041 0.069 Uiso 1 1 calc R . . . .
C53A C 0.8896(5) 1.1868(4) 0.4544(3) 0.066(2) Uani 1 1 d . . . . .
H53A H 0.906858 1.148438 0.429818 0.079 Uiso 1 1 calc R . . . .
C54A C 0.9611(5) 1.2042(5) 0.4806(4) 0.082(3) Uani 1 1 d . . . . .
H54D H 0.943508 1.239504 0.507231 0.123 Uiso 1 1 calc GR . . . .
H54E H 1.006688 1.217289 0.450862 0.123 Uiso 1 1 calc GR . . . .
H54F H 0.978018 1.166553 0.500220 0.123 Uiso 1 1 calc GR . . . .
C55A C 0.8664(6) 1.2432(4) 0.4186(4) 0.075(2) Uani 1 1 d . . . . .
H55D H 0.821554 1.231269 0.402713 0.113 Uiso 1 1 calc GR . . . .
H55E H 0.913013 1.252728 0.388259 0.113 Uiso 1 1 calc GR . . . .
H55F H 0.849827 1.281246 0.442233 0.113 Uiso 1 1 calc GR . . . .
C56A C 0.5706(3) 1.1375(3) 0.6723(3) 0.0387(12) Uani 1 1 d . . . . .
C57A C 0.4603(3) 1.1321(3) 0.7622(3) 0.0413(13) Uani 1 1 d . . . . .
C58A C 0.4095(4) 1.1842(3) 0.7517(3) 0.0502(15) Uani 1 1 d . . . . .
H58A H 0.423345 1.208620 0.718146 0.060 Uiso 1 1 calc R . . . .
C59A C 0.3365(4) 1.1989(3) 0.7929(3) 0.0547(17) Uani 1 1 d . . . . .
H59A H 0.303231 1.234962 0.786982 0.066 Uiso 1 1 calc R . . . .
C60A C 0.3126(4) 1.1623(4) 0.8414(3) 0.0549(17) Uani 1 1 d . . . . .
H60A H 0.262580 1.172612 0.867032 0.066 Uiso 1 1 calc R . . . .
C61A C 0.3637(4) 1.1088(3) 0.8530(3) 0.0435(13) Uani 1 1 d . . . . .
C62A C 0.3433(4) 1.0672(3) 0.9010(3) 0.0492(15) Uani 1 1 d . . . . .
C63A C 0.3978(4) 1.0179(3) 0.9096(3) 0.0482(15) Uani 1 1 d . . . . .
H63A H 0.385948 0.991449 0.941989 0.058 Uiso 1 1 calc R . . . .
C64A C 0.4730(3) 1.0082(3) 0.8677(3) 0.0402(13) Uani 1 1 d . . . . .
C65A C 0.4395(3) 1.0935(3) 0.8126(3) 0.0394(12) Uani 1 1 d . . . . .
C66A C 0.2434(4) 1.0392(4) 0.9857(3) 0.063(2) Uani 1 1 d . . . . .
H66E H 0.275549 1.045981 1.013716 0.075 Uiso 1 1 calc R . . . .
H66F H 0.251140 0.993661 0.973971 0.075 Uiso 1 1 calc R . . . .
C67A C 0.1532(5) 1.0561(4) 1.0111(4) 0.083(3) Uani 1 1 d . . . . .
H67A H 0.146846 1.102430 1.022025 0.100 Uiso 1 1 calc R . . . .
C68A C 0.1030(5) 1.0453(5) 0.9687(6) 0.107(4) Uani 1 1 d . . . . .
H68D H 0.119718 1.074011 0.936577 0.160 Uiso 1 1 calc GR . . . .
H68E H 0.045705 1.054280 0.986228 0.160 Uiso 1 1 calc GR . . . .
H68F H 0.111161 1.000578 0.956064 0.160 Uiso 1 1 calc GR . . . .
C69A C 0.1239(6) 1.0142(5) 1.0649(5) 0.104(4) Uani 1 1 d . . . . .
H69D H 0.130326 0.968640 1.054741 0.157 Uiso 1 1 calc GR . . . .
H69E H 0.066907 1.025262 1.081641 0.157 Uiso 1 1 calc GR . . . .
H69F H 0.156286 1.022492 1.091921 0.157 Uiso 1 1 calc GR . . . .
C70A C 0.5332(4) 0.9547(3) 0.8783(3) 0.0423(13) Uani 1 1 d . . . . .
C71A C 0.6807(4) 0.9215(3) 0.8403(2) 0.0394(12) Uani 1 1 d . . . . .
C72A C 0.6858(4) 0.8618(3) 0.8662(3) 0.0446(14) Uani 1 1 d . . . . .
H72A H 0.639187 0.844394 0.889562 0.054 Uiso 1 1 calc R . . . .
C73A C 0.7630(4) 0.8272(3) 0.8567(3) 0.0484(15) Uani 1 1 d . . . . .
H73A H 0.766542 0.787228 0.875243 0.058 Uiso 1 1 calc R . . . .
C74A C 0.8322(4) 0.8496(3) 0.8217(3) 0.0465(14) Uani 1 1 d . . . . .
H74A H 0.881546 0.824595 0.815281 0.056 Uiso 1 1 calc R . . . .
C75A C 0.8286(3) 0.9109(3) 0.7952(2) 0.0373(12) Uani 1 1 d . . . . .
C76A C 0.8980(3) 0.9406(3) 0.7584(3) 0.0405(13) Uani 1 1 d . . . . .
C77A C 0.8893(4) 1.0023(3) 0.7371(3) 0.0406(13) Uani 1 1 d . . . . .
H77A H 0.934077 1.022390 0.713931 0.049 Uiso 1 1 calc R . . . .
C78A C 0.8105(3) 1.0347(3) 0.7512(2) 0.0378(12) Uani 1 1 d . . . . .
C79A C 0.7529(3) 0.9484(3) 0.8050(2) 0.0364(12) Uani 1 1 d . . . . .
C80A C 0.8029(4) 1.1031(3) 0.7292(3) 0.0415(13) Uani 1 1 d . . . . .
C81A C 0.7163(4) 1.1975(3) 0.7323(4) 0.0560(18) Uani 1 1 d . . . . .
H81D H 0.730055 1.200612 0.691368 0.084 Uiso 1 1 calc GR . . . .
H81E H 0.751658 1.224397 0.747503 0.084 Uiso 1 1 calc GR . . . .
H81F H 0.659910 1.212360 0.746824 0.084 Uiso 1 1 calc GR . . . .
C82A C 1.0414(3) 0.9289(3) 0.7123(3) 0.0467(14) Uani 1 1 d . . . . .
H82C H 1.053841 0.969172 0.728592 0.056 Uiso 1 1 calc R . . . .
H82D H 1.032884 0.938422 0.674416 0.056 Uiso 1 1 calc R . . . .
C83A C 1.1120(4) 0.8780(3) 0.7087(3) 0.0510(16) Uani 1 1 d . . . . .
H83A H 1.098173 0.837704 0.692187 0.061 Uiso 1 1 calc R . . . .
C84A C 1.1889(4) 0.9043(4) 0.6695(4) 0.074(2) Uani 1 1 d . . . . .
H84D H 1.180090 0.910401 0.631735 0.112 Uiso 1 1 calc GR . . . .
H84E H 1.234772 0.873639 0.668211 0.112 Uiso 1 1 calc GR . . . .
H84F H 1.200544 0.945541 0.683847 0.112 Uiso 1 1 calc GR . . . .
C85A C 1.1250(5) 0.8629(4) 0.7681(4) 0.071(2) Uani 1 1 d . . . . .
H85D H 1.129468 0.903083 0.787066 0.106 Uiso 1 1 calc GR . . . .
H85E H 1.174726 0.836087 0.764956 0.106 Uiso 1 1 calc GR . . . .
H85F H 1.079025 0.839903 0.789789 0.106 Uiso 1 1 calc GR . . . .
O16 O 0.3734(3) 0.5295(4) 0.7239(3) 0.0842(18) Uani 1 1 d . . . . .
H16B H 0.325501 0.540606 0.739054 0.126 Uiso 1 1 calc GR . . . .
C86 C 0.3791(5) 0.5114(5) 0.6672(4) 0.078(2) Uani 1 1 d . . . . .
H86A H 0.396417 0.547745 0.642212 0.118 Uiso 1 1 d R . . . .
H86B H 0.326127 0.498695 0.663242 0.118 Uiso 1 1 d R . . . .
H86C H 0.418517 0.475145 0.657292 0.118 Uiso 1 1 d R . . . .
C0AA C 0.3150(18) 0.3133(11) 0.0268(12) 0.064(7) Uani 0.38(2) 1 d . . P B 2
H0AA H 0.320901 0.289589 0.060929 0.076 Uiso 0.38(2) 1 calc R . P B 2
H0AB H 0.262173 0.304702 0.018841 0.076 Uiso 0.38(2) 1 calc R . P B 2
C1AA C 0.3849(15) 0.2971(12) -0.0231(12) 0.081(9) Uani 0.38(2) 1 d . . P B 2
H1AA H 0.380349 0.326661 -0.054766 0.097 Uiso 0.38(2) 1 calc R . P B 2
C2AA C 0.3708(17) 0.2254(15) -0.0402(15) 0.085(10) Uani 0.38(2) 1 d . . P B 2
H2AA H 0.320082 0.224923 -0.052405 0.127 Uiso 0.38(2) 1 calc GR . P B 2
H2AB H 0.367903 0.196871 -0.007802 0.127 Uiso 0.38(2) 1 calc GR . P B 2
H2AC H 0.415731 0.210715 -0.070827 0.127 Uiso 0.38(2) 1 calc GR . P B 2
C3AA C 0.471(3) 0.300(3) -0.013(2) 0.117(19) Uani 0.38(2) 1 d . . P B 2
H3AA H 0.482210 0.262803 0.008915 0.175 Uiso 0.38(2) 1 calc GR . P B 2
H3AB H 0.473769 0.339580 0.007993 0.175 Uiso 0.38(2) 1 calc GR . P B 2
H3AC H 0.510360 0.301000 -0.048849 0.175 Uiso 0.38(2) 1 calc GR . P B 2
O1B O 0.3491(13) 0.7914(12) 0.7137(10) 0.073(8) Uani 0.259(14) 1 d D . P D 2
O2B O 0.387(2) 0.795(2) 0.6211(15) 0.111(17) Uani 0.259(14) 1 d D . P D 2
N2B N 0.393(3) 0.779(4) 0.6678(11) 0.052(16) Uani 0.259(14) 1 d D . P D 2
O17 O 0.3618(19) 0.7258(15) 0.4406(13) 0.106(11) Uani 0.259(12) 1 d . . P C 2
H17B H 0.372977 0.754223 0.415962 0.158 Uiso 0.259(12) 1 d R . P C 2
C87 C 0.349(3) 0.728(2) 0.501(2) 0.123(19) Uani 0.259(12) 1 d . . P C 2
H87A H 0.316354 0.691998 0.517218 0.184 Uiso 0.259(12) 1 calc GR . P C 2
H87B H 0.320015 0.768561 0.514344 0.184 Uiso 0.259(12) 1 calc GR . P C 2
H87C H 0.400904 0.724896 0.510869 0.184 Uiso 0.259(12) 1 calc GR . P C 2
C4AA C -0.426(2) 0.4594(18) 0.4946(19) 0.086(12) Uani 0.259(12) 1 d . . P C 2
H4AA H -0.428889 0.421130 0.472751 0.129 Uiso 0.259(12) 1 calc GR . P C 2
H4AB H -0.417835 0.496983 0.469791 0.129 Uiso 0.259(12) 1 calc GR . P C 2
H4AC H -0.475582 0.465920 0.523609 0.129 Uiso 0.259(12) 1 calc GR . P C 2
C5AA C -0.351(4) 0.450(3) 0.523(3) 0.070(15) Uani 0.259(12) 1 d . . P C 2
H5AA H -0.343180 0.403503 0.532905 0.084 Uiso 0.259(12) 1 calc R . P C 2
C6AA C -0.375(3) 0.495(2) 0.5847(18) 0.079(13) Uani 0.259(12) 1 d . . P C 2
H6AA H -0.408909 0.532812 0.579526 0.119 Uiso 0.259(12) 1 calc GR . P C 2
H6AB H -0.325133 0.508888 0.593477 0.119 Uiso 0.259(12) 1 calc GR . P C 2
H6AC H -0.404128 0.468784 0.615601 0.119 Uiso 0.259(12) 1 calc GR . P C 2
C8AA C 0.365(3) 0.8438(17) 0.059(2) 0.086(6) Uani 0.242(11) 1 d D U P A 2
H8AA H 0.415733 0.816284 0.052901 0.103 Uiso 0.242(11) 1 calc R . P A 2
C9AA C 0.337(2) 0.8325(18) 0.0069(14) 0.075(10) Uani 0.242(11) 1 d D U P A 2
H9AA H 0.279575 0.845973 0.012847 0.112 Uiso 0.242(11) 1 calc GR . P A 2
H9AB H 0.344037 0.786713 -0.002393 0.112 Uiso 0.242(11) 1 calc GR . P A 2
H9AC H 0.368575 0.857405 -0.023984 0.112 Uiso 0.242(11) 1 calc GR . P A 2
C0BA C 0.395850 0.9131(17) 0.061(2) 0.122(11) Uani 0.242(11) 1 d D U P A 2
H0BA H 0.454621 0.910549 0.056187 0.182 Uiso 0.242(11) 1 calc GR . P A 2
H0BB H 0.370338 0.932839 0.097134 0.182 Uiso 0.242(11) 1 calc GR . P A 2
H0BC H 0.382039 0.939323 0.030743 0.182 Uiso 0.242(11) 1 calc GR . P A 2

loop_
_atom_site_aniso_label
_atom_site_aniso_U_11
_atom_site_aniso_U_22
_atom_site_aniso_U_33
_atom_site_aniso_U_23
_atom_site_aniso_U_13
_atom_site_aniso_U_12
O1 0.114(6) 0.122(6) 0.127(6) 0.054(5) -0.063(5) -0.063(5)
O2 0.088(4) 0.079(4) 0.069(4) -0.013(3) -0.033(3) 0.003(3)
O3 0.061(3) 0.071(3) 0.091(4) -0.003(3) -0.023(3) -0.025(3)
O4 0.039(2) 0.081(3) 0.053(3) -0.001(2) 0.000(2) -0.006(2)
O5 0.053(3) 0.043(2) 0.050(3) -0.0125(19) -0.013(2) -0.0010(19)
O6 0.038(2) 0.051(3) 0.065(3) -0.016(2) -0.004(2) -0.0110(19)
O7 0.048(3) 0.053(3) 0.065(3) -0.029(2) 0.003(2) -0.006(2)
O8 0.038(2) 0.041(2) 0.050(2) -0.0113(18) -0.0055(18) -0.0080(17)
O9 0.056(3) 0.068(3) 0.076(4) -0.038(3) 0.003(3) 0.009(2)
O10 0.059(3) 0.037(2) 0.066(3) -0.008(2) -0.023(2) -0.003(2)
O11 0.050(3) 0.072(3) 0.069(3) 0.006(3) 0.005(2) -0.008(2)
O12 0.070(3) 0.052(3) 0.055(3) -0.015(2) -0.002(2) -0.004(2)
O13 0.054(3) 0.060(3) 0.069(3) 0.002(2) -0.015(2) -0.015(2)
O14 0.057(3) 0.060(3) 0.078(4) -0.013(3) -0.010(3) 0.008(2)
O15 0.058(3) 0.035(2) 0.060(3) 0.0031(19) -0.019(2) -0.0014(19)
N1 0.048(3) 0.049(3) 0.040(3) -0.002(2) -0.010(2) -0.009(2)
N2 0.051(3) 0.054(3) 0.057(4) -0.005(3) -0.006(3) 0.005(3)
N3 0.038(3) 0.052(3) 0.039(3) -0.002(2) -0.009(2) -0.004(2)
N4 0.034(2) 0.040(2) 0.035(2) -0.0069(19) -0.0090(19) 0.0005(19)
N5 0.035(2) 0.042(3) 0.043(3) -0.011(2) -0.004(2) -0.004(2)
N6 0.035(2) 0.036(2) 0.040(3) -0.0067(19) -0.004(2) 0.0003(19)
N7 0.035(2) 0.034(2) 0.039(3) -0.0042(19) -0.002(2) -0.0036(19)
N8 0.042(3) 0.034(2) 0.033(2) -0.0012(18) -0.013(2) -0.0007(19)
N9 0.048(3) 0.035(2) 0.049(3) -0.005(2) -0.011(2) -0.007(2)
N10 0.046(3) 0.039(3) 0.044(3) 0.005(2) -0.011(2) -0.004(2)
N11 0.051(3) 0.042(3) 0.048(3) -0.008(2) -0.007(2) -0.003(2)
N12 0.047(3) 0.040(3) 0.037(3) 0.003(2) -0.012(2) -0.003(2)
C1 0.058(4) 0.053(4) 0.046(4) -0.005(3) -0.011(3) -0.004(3)
C2 0.072(5) 0.051(4) 0.066(5) -0.012(3) -0.010(4) 0.000(4)
C3 0.089(6) 0.052(4) 0.062(5) -0.009(4) -0.015(4) -0.001(4)
C4 0.084(6) 0.052(4) 0.060(4) -0.003(3) -0.026(4) -0.019(4)
C5 0.069(5) 0.048(4) 0.045(4) 0.005(3) -0.021(3) -0.009(3)
C6 0.062(4) 0.052(4) 0.054(4) 0.008(3) -0.024(3) -0.015(3)
C7 0.044(3) 0.057(4) 0.050(4) 0.010(3) -0.016(3) -0.011(3)
C8 0.053(4) 0.055(4) 0.042(3) 0.008(3) -0.020(3) -0.014(3)
C9 0.053(4) 0.047(3) 0.040(3) 0.000(3) -0.014(3) -0.006(3)
C10 0.066(5) 0.076(6) 0.117(7) -0.009(5) -0.023(5) -0.011(4)
C11 0.062(6) 0.060(6) 0.086(7) -0.014(5) 0.005(5) -0.014(5)
C12 0.089(9) 0.082(8) 0.087(8) 0.013(7) -0.006(7) -0.033(7)
C13 0.075(8) 0.085(8) 0.129(11) -0.046(8) -0.003(7) -0.022(6)
C14 0.038(3) 0.060(4) 0.042(3) 0.006(3) -0.014(3) -0.002(3)
C15 0.034(3) 0.051(3) 0.034(3) -0.002(2) -0.010(2) 0.004(2)
C16 0.040(3) 0.059(4) 0.039(3) -0.003(3) -0.008(3) 0.004(3)
C17 0.050(4) 0.066(4) 0.037(3) -0.015(3) -0.011(3) 0.018(3)
C18 0.051(4) 0.051(4) 0.039(3) -0.009(3) -0.012(3) 0.004(3)
C19 0.041(3) 0.046(3) 0.036(3) -0.010(2) -0.018(2) 0.009(2)
C20 0.049(3) 0.034(3) 0.050(3) -0.008(2) -0.022(3) 0.003(2)
C21 0.041(3) 0.039(3) 0.046(3) -0.007(2) -0.016(3) 0.001(2)
C22 0.033(3) 0.036(3) 0.040(3) -0.008(2) -0.013(2) 0.001(2)
C23 0.034(3) 0.042(3) 0.035(3) -0.004(2) -0.012(2) 0.006(2)
C24 0.054(4) 0.046(4) 0.068(5) -0.007(3) -0.007(3) -0.005(3)
C25 0.071(5) 0.049(4) 0.055(4) 0.000(3) -0.020(4) -0.009(3)
C26 0.073(5) 0.060(5) 0.082(6) -0.004(4) -0.025(5) 0.008(4)
C27 0.127(8) 0.049(4) 0.065(5) -0.012(4) -0.036(5) -0.001(5)
C28 0.034(3) 0.038(3) 0.050(3) -0.006(2) -0.009(3) -0.002(2)
C29 0.038(3) 0.040(3) 0.040(3) -0.012(2) -0.004(2) 0.001(2)
C30 0.038(3) 0.050(4) 0.053(4) -0.010(3) -0.004(3) -0.005(3)
C31 0.039(3) 0.057(4) 0.066(4) -0.019(3) 0.004(3) 0.001(3)
C32 0.042(4) 0.055(4) 0.063(4) -0.023(3) 0.001(3) 0.001(3)
C33 0.040(3) 0.043(3) 0.048(3) -0.012(3) -0.003(3) -0.001(3)
C34 0.042(3) 0.043(3) 0.044(3) -0.014(3) -0.003(3) 0.000(3)
C35 0.040(3) 0.038(3) 0.042(3) -0.004(2) -0.004(2) -0.007(2)
C36 0.041(3) 0.034(3) 0.033(3) -0.005(2) -0.008(2) -0.001(2)
C37 0.040(3) 0.038(3) 0.033(3) -0.006(2) -0.003(2) -0.002(2)
C38 0.053(4) 0.044(3) 0.053(4) -0.014(3) -0.010(3) -0.004(3)
C39 0.055(4) 0.051(4) 0.039(3) -0.010(3) 0.007(3) -0.007(3)
C40 0.056(5) 0.073(5) 0.096(7) -0.026(5) -0.014(4) 0.012(4)
C41 0.099(7) 0.056(4) 0.054(4) -0.019(3) -0.010(4) -0.007(4)
C42 0.040(3) 0.034(3) 0.035(3) -0.002(2) -0.010(2) -0.002(2)
C43 0.036(3) 0.039(3) 0.033(3) -0.001(2) -0.008(2) 0.004(2)
C44 0.034(3) 0.046(3) 0.044(3) 0.000(3) -0.007(2) -0.001(2)
C45 0.034(3) 0.049(4) 0.058(4) 0.001(3) -0.007(3) -0.002(3)
C46 0.039(3) 0.058(4) 0.047(4) -0.006(3) -0.003(3) 0.012(3)
C47 0.039(3) 0.042(3) 0.041(3) -0.004(2) -0.011(2) 0.007(2)
C48 0.035(3) 0.038(3) 0.032(3) 0.001(2) -0.011(2) 0.005(2)
C49 0.049(4) 0.048(3) 0.047(3) -0.011(3) -0.011(3) 0.012(3)
C50 0.048(3) 0.037(3) 0.050(3) -0.007(3) -0.017(3) 0.006(3)
C51 0.045(3) 0.034(3) 0.041(3) -0.001(2) -0.016(3) 0.001(2)
C52 0.057(7) 0.047(7) 0.043(7) -0.009(5) -0.006(6) 0.006(5)
C53 0.061(7) 0.043(6) 0.033(6) -0.003(4) -0.004(5) 0.004(5)
C54 0.045(9) 0.064(9) 0.071(11) -0.034(8) -0.006(8) 0.012(7)
C55 0.089(11) 0.055(7) 0.046(8) -0.019(6) -0.010(7) 0.000(7)
C56 0.048(3) 0.037(3) 0.050(3) -0.001(3) -0.020(3) 0.000(3)
C57 0.053(4) 0.036(3) 0.050(4) 0.007(3) -0.015(3) -0.009(3)
C58 0.060(4) 0.041(3) 0.062(4) 0.001(3) -0.020(3) -0.011(3)
C59 0.059(4) 0.049(4) 0.074(5) 0.003(3) -0.016(4) -0.016(3)
C60 0.049(4) 0.051(4) 0.077(5) 0.015(4) -0.013(4) -0.013(3)
C61 0.050(4) 0.043(3) 0.055(4) 0.007(3) -0.017(3) -0.005(3)
C62 0.046(4) 0.055(4) 0.057(4) 0.010(3) -0.002(3) -0.003(3)
C63 0.050(4) 0.050(4) 0.052(4) 0.002(3) -0.002(3) -0.002(3)
C64 0.045(3) 0.040(3) 0.049(4) 0.004(3) -0.008(3) 0.001(3)
C65 0.045(3) 0.039(3) 0.047(3) 0.011(3) -0.012(3) -0.007(3)
C66 0.064(5) 0.083(6) 0.059(5) 0.009(4) 0.010(4) -0.001(4)
C67 0.043(8) 0.104(15) 0.057(8) 0.023(9) 0.000(6) -0.028(9)
C68 0.076(8) 0.093(9) 0.073(8) 0.029(7) -0.011(6) -0.012(7)
C69 0.074(11) 0.129(17) 0.063(9) -0.005(10) 0.017(8) -0.008(10)
C70 0.058(4) 0.044(3) 0.038(3) 0.006(3) -0.008(3) -0.002(3)
C71 0.053(4) 0.042(3) 0.036(3) 0.005(2) -0.011(3) -0.009(3)
C72 0.063(4) 0.046(3) 0.044(3) -0.007(3) -0.011(3) -0.005(3)
C73 0.077(5) 0.052(4) 0.048(4) -0.012(3) -0.011(4) -0.018(4)
C74 0.069(5) 0.050(4) 0.058(4) 0.001(3) -0.020(4) -0.020(3)
C75 0.054(4) 0.045(3) 0.041(3) 0.004(3) -0.019(3) -0.005(3)
C76 0.047(4) 0.051(4) 0.049(4) 0.009(3) -0.019(3) -0.008(3)
C77 0.043(3) 0.048(3) 0.047(3) 0.005(3) -0.014(3) 0.002(3)
C78 0.053(4) 0.039(3) 0.039(3) 0.010(2) -0.015(3) -0.002(3)
C79 0.053(4) 0.037(3) 0.037(3) 0.008(2) -0.012(3) -0.006(3)
C80 0.053(4) 0.043(3) 0.049(4) 0.002(3) -0.018(3) 0.004(3)
C81 0.074(5) 0.036(3) 0.086(5) 0.003(3) -0.043(4) 0.000(3)
C82 0.057(4) 0.059(4) 0.068(5) 0.009(4) -0.015(4) -0.005(3)
C83 0.052(4) 0.076(5) 0.072(5) 0.007(4) -0.012(4) -0.015(4)
C84 0.064(5) 0.099(7) 0.085(6) 0.022(5) -0.012(5) -0.013(5)
C85 0.093(7) 0.061(5) 0.095(7) 0.005(5) -0.016(5) -0.012(5)
O1A 0.047(4) 0.057(5) 0.086(6) -0.024(4) -0.012(4) 0.010(3)
O2A 0.060(6) 0.059(5) 0.136(10) -0.003(5) -0.052(6) -0.008(4)
O3A 0.039(2) 0.048(2) 0.058(3) 0.018(2) -0.013(2) 0.0015(18)
O4A 0.046(2) 0.049(2) 0.048(2) 0.0047(19) 0.004(2) 0.0086(19)
O5A 0.047(2) 0.041(2) 0.044(2) 0.0037(18) -0.0065(19) 0.0104(18)
O6A 0.032(2) 0.066(3) 0.049(3) 0.009(2) -0.0028(19) 0.007(2)
O7A 0.053(3) 0.047(2) 0.049(3) 0.017(2) 0.002(2) -0.002(2)
O8A 0.043(2) 0.043(2) 0.053(3) 0.0076(19) -0.003(2) 0.0091(19)
O9A 0.051(3) 0.050(2) 0.043(2) 0.0068(19) 0.007(2) -0.011(2)
O10A 0.044(2) 0.046(2) 0.063(3) 0.010(2) -0.010(2) 0.0037(19)
O11A 0.036(2) 0.066(3) 0.064(3) -0.012(2) 0.012(2) 0.002(2)
O12A 0.044(3) 0.064(3) 0.052(3) 0.014(2) 0.006(2) -0.002(2)
O13A 0.029(2) 0.048(2) 0.062(3) 0.007(2) -0.0004(19) 0.0037(17)
O14A 0.045(3) 0.047(3) 0.074(3) 0.011(2) 0.001(2) -0.007(2)
O15A 0.040(2) 0.035(2) 0.064(3) 0.0012(19) -0.012(2) -0.0016(17)
N1A 0.038(3) 0.040(3) 0.038(2) -0.001(2) -0.009(2) 0.002(2)
N2A 0.026(5) 0.058(11) 0.051(6) -0.001(8) -0.001(6) -0.012(6)
N3A 0.036(2) 0.038(2) 0.037(2) 0.0010(19) -0.005(2) 0.0005(19)
N4A 0.035(2) 0.040(2) 0.029(2) 0.0012(18) -0.0059(19) -0.0006(19)
N5A 0.032(2) 0.045(3) 0.039(3) 0.006(2) -0.004(2) -0.001(2)
N6A 0.035(2) 0.040(2) 0.032(2) 0.0015(19) -0.0052(19) 0.0010(19)
N7A 0.030(2) 0.036(2) 0.040(3) 0.0020(19) -0.0016(19) -0.0007(18)
N8A 0.034(2) 0.035(2) 0.035(2) -0.0025(19) -0.0056(19) -0.0022(18)
N9A 0.034(2) 0.038(2) 0.044(3) -0.001(2) 0.000(2) 0.0053(19)
N10A 0.033(2) 0.042(3) 0.039(3) -0.006(2) -0.005(2) 0.000(2)
N11A 0.031(2) 0.046(3) 0.042(3) 0.005(2) -0.003(2) -0.002(2)
N12A 0.032(2) 0.037(2) 0.039(3) -0.0005(19) -0.0068(19) 0.0015(19)
C1A 0.037(3) 0.051(4) 0.050(4) 0.000(3) -0.009(3) -0.003(3)
C2A 0.041(3) 0.060(4) 0.062(4) 0.007(3) -0.009(3) -0.014(3)
C3A 0.055(4) 0.051(4) 0.062(4) 0.014(3) -0.013(3) -0.010(3)
C4A 0.044(3) 0.049(4) 0.054(4) 0.012(3) -0.017(3) -0.004(3)
C5A 0.040(3) 0.046(3) 0.035(3) 0.003(2) -0.013(2) 0.000(2)
C6A 0.045(3) 0.040(3) 0.041(3) 0.001(2) -0.013(3) 0.004(2)
C7A 0.035(3) 0.040(3) 0.042(3) 0.002(2) -0.010(2) 0.002(2)
C8A 0.038(3) 0.038(3) 0.038(3) -0.003(2) -0.008(2) 0.000(2)
C9A 0.035(3) 0.045(3) 0.036(3) 0.003(2) -0.008(2) -0.004(2)
C10A 0.045(4) 0.050(4) 0.070(5) 0.020(3) -0.015(3) 0.000(3)
C11A 0.050(4) 0.053(4) 0.057(4) 0.015(3) -0.016(3) 0.004(3)
C12A 0.078(5) 0.054(4) 0.068(5) 0.008(4) -0.022(4) 0.009(4)
C13A 0.049(4) 0.080(6) 0.112(8) 0.035(5) -0.004(5) 0.009(4)
C14A 0.041(3) 0.039(3) 0.036(3) -0.002(2) -0.010(2) 0.004(2)
C15A 0.031(3) 0.034(3) 0.031(3) -0.003(2) -0.009(2) 0.004(2)
C16A 0.035(3) 0.039(3) 0.042(3) -0.004(2) -0.004(2) 0.006(2)
C17A 0.044(3) 0.048(3) 0.040(3) 0.002(3) 0.001(3) -0.001(3)
C18A 0.039(3) 0.043(3) 0.038(3) 0.005(2) -0.008(2) 0.003(2)
C19A 0.031(3) 0.036(3) 0.032(3) -0.003(2) -0.008(2) 0.001(2)
C20A 0.041(3) 0.037(3) 0.034(3) -0.001(2) -0.012(2) -0.002(2)
C21A 0.033(3) 0.041(3) 0.033(3) -0.004(2) -0.009(2) 0.005(2)
C22A 0.038(3) 0.043(3) 0.032(3) 0.002(2) -0.010(2) 0.000(2)
C23A 0.031(3) 0.039(3) 0.030(3) -0.002(2) -0.007(2) -0.002(2)
C24A 0.050(4) 0.048(3) 0.049(4) -0.005(3) -0.013(3) 0.015(3)
C25A 0.069(5) 0.046(4) 0.051(4) 0.002(3) -0.018(3) 0.009(3)
C26A 0.118(9) 0.063(6) 0.163(12) 0.033(7) -0.061(8) -0.029(6)
C27A 0.105(7) 0.067(5) 0.070(5) 0.010(4) -0.019(5) 0.040(5)
C28A 0.037(3) 0.047(3) 0.035(3) 0.001(2) -0.008(2) -0.001(2)
C29A 0.035(3) 0.044(3) 0.032(3) 0.001(2) -0.008(2) -0.005(2)
C30A 0.033(3) 0.055(4) 0.038(3) 0.000(3) -0.004(2) -0.002(3)
C31A 0.037(3) 0.057(4) 0.042(3) -0.001(3) 0.001(3) -0.004(3)
C32A 0.045(3) 0.049(3) 0.048(4) 0.005(3) 0.000(3) -0.012(3)
C33A 0.043(3) 0.042(3) 0.041(3) 0.003(2) -0.007(3) -0.003(3)
C34A 0.043(3) 0.043(3) 0.038(3) 0.010(2) -0.006(3) -0.005(3)
C35A 0.041(3) 0.039(3) 0.038(3) 0.006(2) -0.008(2) 0.000(2)
C36A 0.037(3) 0.039(3) 0.030(3) 0.001(2) -0.005(2) -0.004(2)
C37A 0.031(3) 0.047(3) 0.036(3) 0.001(2) -0.005(2) -0.006(2)
C38A 0.053(4) 0.051(4) 0.049(4) 0.010(3) -0.011(3) -0.003(3)
C39A 0.057(4) 0.053(4) 0.048(4) 0.009(3) -0.002(3) -0.006(3)
C40A 0.064(5) 0.095(7) 0.083(6) 0.012(5) -0.017(5) -0.030(5)
C41A 0.086(6) 0.050(4) 0.102(7) 0.019(4) -0.013(5) -0.010(4)
C42A 0.043(3) 0.038(3) 0.036(3) 0.002(2) -0.012(2) 0.000(2)
C43A 0.031(3) 0.040(3) 0.030(3) -0.003(2) -0.003(2) -0.003(2)
C44A 0.036(3) 0.042(3) 0.048(3) -0.001(3) -0.011(3) 0.000(2)
C45A 0.033(3) 0.050(4) 0.054(4) -0.009(3) 0.003(3) 0.004(3)
C46A 0.037(3) 0.051(3) 0.043(3) -0.006(3) -0.001(3) -0.009(3)
C47A 0.038(3) 0.041(3) 0.030(3) -0.005(2) -0.003(2) -0.004(2)
C48A 0.029(3) 0.035(3) 0.035(3) -0.005(2) -0.005(2) -0.003(2)
C49A 0.041(3) 0.043(3) 0.036(3) -0.003(2) 0.001(2) -0.011(2)
C50A 0.042(3) 0.040(3) 0.038(3) 0.004(2) -0.007(2) -0.008(2)
C51A 0.036(3) 0.035(3) 0.035(3) 0.000(2) -0.007(2) -0.002(2)
C52A 0.070(5) 0.049(4) 0.049(4) 0.007(3) -0.002(3) -0.012(3)
C53A 0.085(6) 0.050(4) 0.051(4) 0.008(3) 0.007(4) -0.011(4)
C54A 0.062(5) 0.076(6) 0.101(7) 0.031(5) -0.005(5) -0.014(4)
C55A 0.087(6) 0.074(5) 0.061(5) 0.018(4) -0.009(4) -0.016(5)
C56A 0.034(3) 0.038(3) 0.043(3) 0.001(2) -0.007(2) 0.001(2)
C57A 0.028(3) 0.045(3) 0.049(3) -0.009(3) -0.005(2) 0.001(2)
C58A 0.044(3) 0.042(3) 0.062(4) -0.006(3) -0.009(3) 0.005(3)
C59A 0.043(4) 0.054(4) 0.066(4) -0.009(3) -0.012(3) 0.015(3)
C60A 0.030(3) 0.064(4) 0.067(4) -0.013(3) -0.005(3) 0.009(3)
C61A 0.034(3) 0.050(3) 0.044(3) -0.010(3) -0.004(3) 0.000(3)
C62A 0.028(3) 0.063(4) 0.052(4) -0.020(3) 0.002(3) 0.000(3)
C63A 0.031(3) 0.061(4) 0.047(3) -0.010(3) 0.002(3) -0.002(3)
C64A 0.032(3) 0.044(3) 0.042(3) -0.004(2) -0.002(2) -0.001(2)
C65A 0.029(3) 0.043(3) 0.045(3) -0.011(2) -0.004(2) 0.000(2)
C66A 0.043(4) 0.073(5) 0.059(4) -0.007(4) 0.014(3) 0.002(3)
C67A 0.049(5) 0.069(5) 0.104(7) -0.019(5) 0.038(5) -0.005(4)
C68A 0.036(4) 0.101(8) 0.166(12) 0.004(7) 0.011(6) -0.010(5)
C69A 0.078(7) 0.101(7) 0.103(8) -0.024(6) 0.045(6) -0.015(6)
C70A 0.036(3) 0.051(3) 0.039(3) -0.001(3) -0.006(2) -0.005(3)
C71A 0.036(3) 0.043(3) 0.039(3) 0.002(2) -0.008(2) -0.001(2)
C72A 0.037(3) 0.048(3) 0.046(3) 0.009(3) -0.004(3) -0.005(3)
C73A 0.046(3) 0.042(3) 0.057(4) 0.013(3) -0.013(3) 0.002(3)
C74A 0.039(3) 0.048(3) 0.052(4) 0.006(3) -0.012(3) 0.002(3)
C75A 0.031(3) 0.037(3) 0.043(3) -0.003(2) -0.008(2) -0.001(2)
C76A 0.032(3) 0.043(3) 0.044(3) -0.001(2) -0.005(2) 0.002(2)
C77A 0.034(3) 0.040(3) 0.045(3) -0.001(2) -0.004(2) -0.004(2)
C78A 0.034(3) 0.040(3) 0.040(3) -0.002(2) -0.008(2) -0.006(2)
C79A 0.035(3) 0.042(3) 0.033(3) -0.001(2) -0.009(2) 0.001(2)
C80A 0.034(3) 0.039(3) 0.051(3) -0.003(3) -0.008(3) -0.003(2)
C81A 0.059(4) 0.030(3) 0.089(5) -0.003(3) -0.035(4) -0.001(3)
C82A 0.026(3) 0.050(3) 0.059(4) 0.004(3) 0.000(3) 0.001(2)
C83A 0.034(3) 0.050(4) 0.066(4) 0.000(3) -0.008(3) 0.000(3)
C84A 0.035(4) 0.079(5) 0.099(7) 0.000(5) 0.002(4) 0.010(4)
C85A 0.060(5) 0.081(6) 0.076(5) -0.005(4) -0.028(4) 0.013(4)
O16 0.045(3) 0.120(5) 0.083(4) 0.017(4) -0.003(3) -0.021(3)
C86 0.057(5) 0.104(7) 0.071(6) 0.003(5) -0.007(4) -0.007(5)
C0AA 0.090(18) 0.040(13) 0.053(14) -0.006(10) 0.001(13) -0.019(12)
C1AA 0.081(17) 0.064(14) 0.09(2) -0.033(13) 0.006(13) -0.002(12)
C2AA 0.068(15) 0.095(19) 0.09(2) -0.064(17) 0.000(14) -0.010(13)
C3AA 0.07(2) 0.12(3) 0.14(4) -0.07(3) 0.03(2) -0.006(19)
O1B 0.057(14) 0.093(17) 0.071(16) -0.011(12) -0.018(12) 0.001(11)
O2B 0.09(3) 0.16(4) 0.077(19) 0.05(2) -0.020(18) 0.04(2)
N2B 0.04(2) 0.036(15) 0.06(3) 0.014(19) 0.016(15) -0.006(15)
O17 0.11(2) 0.11(2) 0.10(2) 0.036(17) -0.040(18) -0.015(18)
C87 0.13(4) 0.08(3) 0.16(5) 0.03(3) -0.05(4) 0.03(3)
C4AA 0.050(18) 0.08(2) 0.14(4) -0.01(2) -0.04(2) -0.007(15)
C5AA 0.04(2) 0.06(3) 0.11(4) 0.02(2) -0.03(2) -0.021(18)
C6AA 0.07(2) 0.10(4) 0.05(2) 0.02(2) 0.011(18) -0.04(2)
C8AA 0.079(11) 0.073(11) 0.101(12) -0.010(11) -0.004(11) -0.029(10)
C9AA 0.07(2) 0.09(2) 0.066(19) -0.010(17) -0.015(16) -0.018(17)
C0BA 0.123(19) 0.110(18) 0.124(19) -0.011(18) -0.010(19) -0.026(18)

loop_
_atom_type_symbol
_atom_type_description
_atom_type_scat_dispersion_real
_atom_type_scat_dispersion_imag
_atom_type_scat_source
C C 0.0181 0.0091 'International Tables Vol C Tables 4.2.6.8 and 6.1.1.4'
H H 0.0000 0.0000 'International Tables Vol C Tables 4.2.6.8 and 6.1.1.4'
N N 0.0311 0.0180 'International Tables Vol C Tables 4.2.6.8 and 6.1.1.4'
O O 0.0492 0.0322 'International Tables Vol C Tables 4.2.6.8 and 6.1.1.4'

loop_
_geom_angle_atom_site_label_1
_geom_angle_atom_site_label_2
_geom_angle_atom_site_label_3
_geom_angle
_geom_angle_site_symmetry_1
_geom_angle_site_symmetry_3
_geom_angle_publ_flag
C6 O3 C10 118.8(7) . . ?
C20 O5 C24 117.6(5) . . ?
C34 O7 C38 117.9(5) . . ?
C49 O9 C52 122.9(8) . . ?
C49 O9 C0AA 106.8(10) . . ?
C62 O11 C66 117.2(6) . . ?
C76 O13 C82 117.2(6) . . ?
C80 O15 C81 115.8(6) . . ?
C8 N1 C9 116.9(6) . . ?
O1 N2 O2 123.5(7) . . ?
O1 N2 C1 120.0(7) . . ?
O2 N2 C1 116.4(6) . . ?
C14 N3 C15 129.5(5) . . ?
C22 N4 C23 116.5(5) . . ?
C28 N5 C29 131.3(5) . . ?
C36 N6 C37 117.2(5) . . ?
C42 N7 C43 129.5(5) . . ?
C51 N8 C48 116.6(5) . . ?
C56 N9 C57 128.9(5) . . ?
C64 N10 C65 117.9(6) . . ?
C70 N11 C71 130.9(6) . . ?
C78 N12 C79 116.9(5) . . ?
C2 C1 N2 119.2(7) . . ?
C2 C1 C9 123.6(7) . . ?
C9 C1 N2 117.1(6) . . ?
C1 C2 C3 119.2(8) . . ?
C4 C3 C2 120.4(7) . . ?
C3 C4 C5 120.7(7) . . ?
C4 C5 C6 124.2(7) . . ?
C4 C5 C9 119.6(7) . . ?
C9 C5 C6 116.2(6) . . ?
O3 C6 C5 114.9(7) . . ?
O3 C6 C7 124.4(7) . . ?
C7 C6 C5 120.6(6) . . ?
C6 C7 C8 117.4(7) . . ?
N1 C8 C7 125.1(7) . . ?
N1 C8 C14 118.2(5) . . ?
C7 C8 C14 116.7(6) . . ?
N1 C9 C1 120.3(6) . . ?
N1 C9 C5 123.5(6) . . ?
C1 C9 C5 116.2(6) . . ?
O3 C10 C11 108.4(8) . . ?
C8AA C10 O3 125(2) . . ?
C12 C11 C10 115.7(11) . . ?
C12 C11 C13 110.9(11) . . ?
C13 C11 C10 107.6(9) . . ?
O4 C14 N3 125.1(6) . . ?
O4 C14 C8 122.2(6) . . ?
N3 C14 C8 112.7(5) . . ?
N3 C15 C23 115.3(5) . . ?
C16 C15 N3 125.4(6) . . ?
C16 C15 C23 119.3(6) . . ?
C15 C16 C17 119.5(6) . . ?
C18 C17 C16 122.9(6) . . ?
C17 C18 C19 118.2(6) . . ?
C18 C19 C20 122.5(6) . . ?
C18 C19 C23 120.4(6) . . ?
C23 C19 C20 117.1(5) . . ?
O5 C20 C19 116.9(5) . . ?
O5 C20 C21 123.9(6) . . ?
C21 C20 C19 119.2(5) . . ?
C20 C21 C22 117.8(6) . . ?
N4 C22 C21 125.7(5) . . ?
N4 C22 C28 115.6(5) . . ?
C21 C22 C28 118.7(5) . . ?
N4 C23 C15 116.9(5) . . ?
N4 C23 C19 123.4(5) . . ?
C19 C23 C15 119.6(5) . . ?
O5 C24 C25 109.3(6) . . ?
C24 C25 C26 110.9(6) . . ?
C27 C25 C24 111.9(6) . . ?
C27 C25 C26 112.3(7) . . ?
O6 C28 N5 126.3(6) . . ?
O6 C28 C22 121.5(5) . . ?
N5 C28 C22 112.2(5) . . ?
N5 C29 C37 115.2(5) . . ?
C30 C29 N5 123.8(5) . . ?
C30 C29 C37 120.9(5) . . ?
C29 C30 C31 119.1(6) . . ?
C32 C31 C30 121.0(6) . . ?
C31 C32 C33 120.1(6) . . ?
C32 C33 C34 123.5(6) . . ?
C32 C33 C37 120.0(6) . . ?
C37 C33 C34 116.4(5) . . ?
O7 C34 C33 113.4(5) . . ?
O7 C34 C35 126.1(6) . . ?
C35 C34 C33 120.5(5) . . ?
C34 C35 C36 116.8(5) . . ?
N6 C36 C35 125.6(5) . . ?
N6 C36 C42 116.4(5) . . ?
C35 C36 C42 117.9(5) . . ?
N6 C37 C29 117.8(5) . . ?
N6 C37 C33 123.3(5) . . ?
C33 C37 C29 118.8(5) . . ?
O7 C38 C39 105.5(5) . . ?
C38 C39 C40 109.9(6) . . ?
C41 C39 C38 109.4(6) . . ?
C41 C39 C40 110.2(7) . . ?
O8 C42 N7 124.3(5) . . ?
O8 C42 C36 122.8(5) . . ?
N7 C42 C36 113.0(5) . . ?
N7 C43 C48 114.9(5) . . ?
C44 C43 N7 125.2(5) . . ?
C44 C43 C48 119.9(5) . . ?
C43 C44 C45 119.8(6) . . ?
C46 C45 C44 121.5(6) . . ?
C45 C46 C47 119.6(6) . . ?
C46 C47 C49 122.7(6) . . ?
C48 C47 C46 119.9(5) . . ?
C48 C47 C49 117.4(6) . . ?
N8 C48 C43 117.4(5) . . ?
N8 C48 C47 123.5(5) . . ?
C47 C48 C43 119.0(5) . . ?
O9 C49 C47 115.8(6) . . ?
O9 C49 C50 125.3(6) . . ?
C50 C49 C47 118.9(6) . . ?
C49 C50 C51 117.9(5) . . ?
N8 C51 C50 125.6(6) . . ?
N8 C51 C56 117.6(5) . . ?
C50 C51 C56 116.9(5) . . ?
O9 C52 C53 107.8(10) . . ?
C52 C53 C54 110.1(12) . . ?
C52 C53 C55 108.5(10) . . ?
C55 C53 C54 112.5(13) . . ?
O10 C56 N9 124.7(6) . . ?
O10 C56 C51 122.1(6) . . ?
N9 C56 C51 113.1(5) . . ?
N9 C57 C65 115.4(5) . . ?
C58 C57 N9 124.2(6) . . ?
C58 C57 C65 120.4(6) . . ?
C57 C58 C59 118.9(7) . . ?
C60 C59 C58 122.6(7) . . ?
C59 C60 C61 119.6(7) . . ?
C60 C61 C62 124.2(7) . . ?
C60 C61 C65 119.4(6) . . ?
C65 C61 C62 116.4(6) . . ?
O11 C62 C61 114.2(6) . . ?
O11 C62 C63 125.9(7) . . ?
C63 C62 C61 119.8(6) . . ?
C62 C63 C64 118.7(7) . . ?
N10 C64 C63 123.9(6) . . ?
N10 C64 C70 117.8(6) . . ?
C63 C64 C70 118.1(6) . . ?
N10 C65 C57 117.8(6) . . ?
N10 C65 C61 123.2(6) . . ?
C61 C65 C57 119.0(6) . . ?
O11 C66 C67 104.7(10) . . ?
C5AA C66 O11 125(3) . . ?
C68 C67 C66 110.6(15) . . ?
C68 C67 C69 112.6(15) . . ?
C69 C67 C66 105.3(13) . . ?
O12 C70 N11 124.7(6) . . ?
O12 C70 C64 123.7(6) . . ?
N11 C70 C64 111.7(5) . . ?
N11 C71 C79 115.3(5) . . ?
C72 C71 N11 125.2(6) . . ?
C72 C71 C79 119.5(6) . . ?
C71 C72 C73 118.7(7) . . ?
C74 C73 C72 123.3(6) . . ?
C73 C74 C75 118.5(7) . . ?
C74 C75 C76 123.4(6) . . ?
C79 C75 C74 119.9(6) . . ?
C79 C75 C76 116.7(6) . . ?
O13 C76 C75 115.9(6) . . ?
O13 C76 C77 124.9(6) . . ?
C77 C76 C75 119.2(6) . . ?
C76 C77 C78 118.5(6) . . ?
N12 C78 C77 124.9(6) . . ?
N12 C78 C80 117.5(6) . . ?
C77 C78 C80 117.6(6) . . ?
N12 C79 C71 116.5(5) . . ?
N12 C79 C75 123.6(6) . . ?
C75 C79 C71 119.9(6) . . ?
O14 C80 O15 125.4(6) . . ?
O14 C80 C78 122.3(6) . . ?
O15 C80 C78 112.3(6) . . ?
O13 C82 C83 108.7(6) . . ?
C82 C83 C85 109.6(7) . . ?
C84 C83 C82 109.3(7) . . ?
C84 C83 C85 112.9(7) . . ?
C6A O3A C10A 118.8(5) . . ?
C20A O5A C24A 119.8(5) . . ?
C34A O7A C38A 118.3(5) . . ?
C49A O9A C52A 117.2(5) . . ?
C62A O11A C66A 117.4(6) . . ?
C76A O13A C82A 117.5(5) . . ?
C80A O15A C81A 114.6(5) . . ?
C8A N1A C9A 116.5(5) . . ?
O1A N2A O2A 122.0(13) . . ?
O1A N2A C1A 122.0(14) . . ?
O2A N2A C1A 116.0(18) . . ?
C14A N3A C15A 128.4(5) . . ?
C22A N4A C23A 117.0(5) . . ?
C28A N5A C29A 129.9(5) . . ?
C36A N6A C37A 117.9(5) . . ?
C42A N7A C43A 129.5(5) . . ?
C51A N8A C48A 117.6(5) . . ?
C56A N9A C57A 129.6(5) . . ?
C64A N10A C65A 117.9(5) . . ?
C70A N11A C71A 129.0(5) . . ?
C78A N12A C79A 117.3(5) . . ?
C2A C1A N2A 120.2(11) . . ?
C2A C1A C9A 122.9(6) . . ?
C2A C1A N2B 108(3) . . ?
C9A C1A N2A 116.8(11) . . ?
C9A C1A N2B 129(3) . . ?
C1A C2A C3A 119.3(6) . . ?
C4A C3A C2A 120.6(6) . . ?
C3A C4A C5A 120.0(6) . . ?
C4A C5A C6A 121.9(6) . . ?
C4A C5A C9A 120.6(6) . . ?
C9A C5A C6A 117.5(5) . . ?
O3A C6A C5A 114.4(5) . . ?
O3A C6A C7A 126.2(6) . . ?
C7A C6A C5A 119.4(5) . . ?
C6A C7A C8A 118.3(6) . . ?
N1A C8A C7A 125.4(5) . . ?
N1A C8A C14A 116.7(5) . . ?
C7A C8A C14A 117.9(5) . . ?
N1A C9A C1A 120.5(5) . . ?
N1A C9A C5A 123.0(5) . . ?
C1A C9A C5A 116.5(5) . . ?
O3A C10A C11A 107.8(5) . . ?
C10A C11A C12A 110.2(6) . . ?
C10A C11A C13A 109.0(6) . . ?
C12A C11A C13A 110.7(7) . . ?
O4A C14A N3A 124.2(5) . . ?
O4A C14A C8A 121.0(5) . . ?
N3A C14A C8A 114.8(5) . . ?
N3A C15A C23A 115.5(5) . . ?
C16A C15A N3A 125.2(5) . . ?
C16A C15A C23A 119.2(5) . . ?
C15A C16A C17A 120.3(5) . . ?
C18A C17A C16A 122.2(6) . . ?
C17A C18A C19A 118.7(5) . . ?
C18A C19A C20A 121.8(5) . . ?
C23A C19A C18A 120.6(5) . . ?
C23A C19A C20A 117.6(5) . . ?
O5A C20A C19A 115.5(5) . . ?
O5A C20A C21A 125.9(5) . . ?
C21A C20A C19A 118.5(5) . . ?
C20A C21A C22A 118.5(5) . . ?
N4A C22A C21A 124.7(5) . . ?
N4A C22A C28A 116.7(5) . . ?
C21A C22A C28A 118.6(5) . . ?
N4A C23A C15A 117.7(5) . . ?
N4A C23A C19A 123.4(5) . . ?
C19A C23A C15A 118.9(5) . . ?
O5A C24A C25A 107.5(5) . . ?
C24A C25A C27A 110.7(6) . . ?
C26A C25A C24A 110.8(7) . . ?
C26A C25A C27A 111.6(8) . . ?
O6A C28A N5A 125.5(5) . . ?
O6A C28A C22A 122.3(5) . . ?
N5A C28A C22A 112.1(5) . . ?
N5A C29A C37A 114.4(5) . . ?
C30A C29A N5A 126.1(5) . . ?
C30A C29A C37A 119.5(5) . . ?
C29A C30A C31A 119.8(6) . . ?
C32A C31A C30A 121.7(6) . . ?
C31A C32A C33A 119.7(6) . . ?
C34A C33A C32A 124.4(6) . . ?
C37A C33A C32A 119.0(6) . . ?
C37A C33A C34A 116.6(5) . . ?
O7A C34A C33A 114.6(5) . . ?
O7A C34A C35A 124.8(6) . . ?
C35A C34A C33A 120.5(5) . . ?
C34A C35A C36A 117.1(5) . . ?
N6A C36A C35A 124.5(5) . . ?
N6A C36A C42A 116.5(5) . . ?
C35A C36A C42A 119.0(5) . . ?
N6A C37A C29A 117.6(5) . . ?
N6A C37A C33A 122.7(5) . . ?
C33A C37A C29A 119.7(5) . . ?
O7A C38A C39A 106.7(5) . . ?
C40A C39A C38A 111.4(6) . . ?
C40A C39A C41A 110.7(7) . . ?
C41A C39A C38A 109.8(6) . . ?
O8A C42A N7A 125.3(6) . . ?
O8A C42A C36A 122.8(5) . . ?
N7A C42A C36A 111.9(5) . . ?
N7A C43A C48A 114.1(5) . . ?
C44A C43A N7A 125.9(5) . . ?
C44A C43A C48A 119.9(5) . . ?
C43A C44A C45A 118.8(6) . . ?
C46A C45A C44A 123.1(6) . . ?
C45A C46A C47A 119.7(6) . . ?
C46A C47A C48A 118.7(5) . . ?
C49A C47A C46A 124.0(5) . . ?
C49A C47A C48A 117.4(5) . . ?
N8A C48A C43A 118.0(5) . . ?
N8A C48A C47A 122.4(5) . . ?
C43A C48A C47A 119.6(5) . . ?
O9A C49A C47A 116.7(5) . . ?
O9A C49A C50A 123.8(6) . . ?
C50A C49A C47A 119.5(5) . . ?
C49A C50A C51A 117.7(5) . . ?
N8A C51A C50A 125.2(5) . . ?
N8A C51A C56A 116.5(5) . . ?
C50A C51A C56A 118.3(5) . . ?
O9A C52A C53A 108.3(6) . . ?
C52A C53A C54A 110.9(7) . . ?
C55A C53A C52A 108.8(7) . . ?
C55A C53A C54A 110.9(7) . . ?
O10A C56A N9A 126.1(5) . . ?
O10A C56A C51A 121.6(5) . . ?
N9A C56A C51A 112.2(5) . . ?
N9A C57A C65A 114.9(5) . . ?
C58A C57A N9A 123.2(6) . . ?
C58A C57A C65A 121.7(6) . . ?
C57A C58A C59A 118.2(7) . . ?
C60A C59A C58A 122.4(6) . . ?
C59A C60A C61A 120.2(6) . . ?
C60A C61A C65A 118.8(6) . . ?
C62A C61A C60A 124.4(6) . . ?
C62A C61A C65A 116.8(6) . . ?
O11A C62A C61A 114.8(6) . . ?
O11A C62A C63A 124.9(7) . . ?
C63A C62A C61A 120.3(6) . . ?
C62A C63A C64A 118.3(6) . . ?
N10A C64A C63A 123.7(6) . . ?
N10A C64A C70A 118.5(5) . . ?
C63A C64A C70A 117.8(6) . . ?
N10A C65A C57A 118.6(5) . . ?
N10A C65A C61A 122.8(6) . . ?
C57A C65A C61A 118.6(5) . . ?
O11A C66A C67A 107.1(7) . . ?
C66A C67A C69A 109.0(8) . . ?
C68A C67A C66A 110.8(8) . . ?
C68A C67A C69A 110.8(8) . . ?
O12A C70A N11A 125.9(6) . . ?
O12A C70A C64A 122.5(5) . . ?
N11A C70A C64A 111.7(5) . . ?
N11A C71A C79A 113.8(5) . . ?
C72A C71A N11A 126.0(5) . . ?
C72A C71A C79A 120.2(5) . . ?
C71A C72A C73A 118.9(6) . . ?
C74A C73A C72A 122.8(6) . . ?
C73A C74A C75A 119.3(6) . . ?
C74A C75A C76A 124.5(5) . . ?
C74A C75A C79A 119.8(5) . . ?
C79A C75A C76A 115.7(5) . . ?
O13A C76A C75A 113.9(5) . . ?
O13A C76A C77A 125.9(5) . . ?
C77A C76A C75A 120.1(5) . . ?
C76A C77A C78A 118.2(5) . . ?
N12A C78A C77A 124.5(5) . . ?
N12A C78A C80A 118.0(5) . . ?
C77A C78A C80A 117.4(5) . . ?
N12A C79A C71A 117.0(5) . . ?
N12A C79A C75A 124.0(5) . . ?
C75A C79A C71A 119.0(5) . . ?
O14A C80A O15A 124.7(6) . . ?
O14A C80A C78A 123.9(5) . . ?
O15A C80A C78A 111.3(5) . . ?
O13A C82A C83A 107.7(5) . . ?
C82A C83A C84A 108.4(6) . . ?
C82A C83A C85A 110.1(6) . . ?
C84A C83A C85A 111.5(7) . . ?
C1AA C0AA O9 99.8(17) . . ?
C0AA C1AA C2AA 105(2) . . ?
C0AA C1AA C3AA 116(3) . . ?
C3AA C1AA C2AA 110(3) . . ?
O1B N2B C1A 122(3) . . ?
O1B N2B O2B 130(4) . . ?
O2B N2B C1A 108(2) . . ?
C66 C5AA C4AA 101(5) . . ?
C66 C5AA C6AA 119(3) . . ?
C4AA C5AA C6AA 107(5) . . ?
C10 C8AA C9AA 103(3) . . ?
C10 C8AA C0BA 131(4) . . ?
C9AA C8AA C0BA 112(3) . . ?

loop_
_geom_bond_atom_site_label_1
_geom_bond_atom_site_label_2
_geom_bond_distance
_geom_bond_site_symmetry_2
_geom_bond_publ_flag
O1 N2 1.184(8) . ?
O2 N2 1.210(8) . ?
O3 C6 1.357(8) . ?
O3 C10 1.441(10) . ?
O4 C14 1.225(8) . ?
O5 C20 1.357(7) . ?
O5 C24 1.444(8) . ?
O6 C28 1.231(7) . ?
O7 C34 1.354(7) . ?
O7 C38 1.443(7) . ?
O8 C42 1.230(7) . ?
O9 C49 1.348(8) . ?
O9 C52 1.426(13) . ?
O9 C0AA 1.62(2) . ?
O10 C56 1.221(7) . ?
O11 C62 1.363(8) . ?
O11 C66 1.431(10) . ?
O12 C70 1.217(8) . ?
O13 C76 1.352(8) . ?
O13 C82 1.430(9) . ?
O14 C80 1.208(8) . ?
O15 C80 1.321(8) . ?
O15 C81 1.450(7) . ?
N1 C8 1.315(9) . ?
N1 C9 1.367(8) . ?
N2 C1 1.463(9) . ?
N3 C14 1.355(8) . ?
N3 C15 1.402(8) . ?
N4 C22 1.311(7) . ?
N4 C23 1.361(7) . ?
N5 C28 1.335(7) . ?
N5 C29 1.403(7) . ?
N6 C36 1.310(7) . ?
N6 C37 1.365(7) . ?
N7 C42 1.358(7) . ?
N7 C43 1.395(7) . ?
N8 C48 1.370(7) . ?
N8 C51 1.311(7) . ?
N9 C56 1.358(8) . ?
N9 C57 1.403(8) . ?
N10 C64 1.318(8) . ?
N10 C65 1.353(8) . ?
N11 C70 1.360(8) . ?
N11 C71 1.387(8) . ?
N12 C78 1.309(8) . ?
N12 C79 1.362(8) . ?
C1 C2 1.358(10) . ?
C1 C9 1.413(10) . ?
C2 C3 1.386(11) . ?
C3 C4 1.373(12) . ?
C4 C5 1.414(10) . ?
C5 C6 1.421(10) . ?
C5 C9 1.420(9) . ?
C6 C7 1.371(10) . ?
C7 C8 1.417(9) . ?
C8 C14 1.516(10) . ?
C10 C11 1.505(13) . ?
C10 C8AA 1.39(4) . ?
C11 C12 1.428(18) . ?
C11 C13 1.472(16) . ?
C15 C16 1.380(8) . ?
C15 C23 1.427(8) . ?
C16 C17 1.407(9) . ?
C17 C18 1.367(10) . ?
C18 C19 1.411(8) . ?
C19 C20 1.423(9) . ?
C19 C23 1.411(8) . ?
C20 C21 1.375(9) . ?
C21 C22 1.403(8) . ?
C22 C28 1.515(8) . ?
C24 C25 1.528(9) . ?
C25 C26 1.529(11) . ?
C25 C27 1.500(10) . ?
C29 C30 1.381(8) . ?
C29 C37 1.412(8) . ?
C30 C31 1.408(9) . ?
C31 C32 1.375(9) . ?
C32 C33 1.395(9) . ?
C33 C34 1.427(8) . ?
C33 C37 1.409(8) . ?
C34 C35 1.378(8) . ?
C35 C36 1.408(8) . ?
C36 C42 1.507(8) . ?
C38 C39 1.518(8) . ?
C39 C40 1.524(11) . ?
C39 C41 1.517(10) . ?
C43 C44 1.374(8) . ?
C43 C48 1.432(8) . ?
C44 C45 1.404(9) . ?
C45 C46 1.369(9) . ?
C46 C47 1.411(9) . ?
C47 C48 1.403(8) . ?
C47 C49 1.428(9) . ?
C49 C50 1.384(9) . ?
C50 C51 1.403(8) . ?
C51 C56 1.513(9) . ?
C52 C53 1.514(18) . ?
C53 C54 1.53(2) . ?
C53 C55 1.525(17) . ?
C57 C58 1.379(9) . ?
C57 C65 1.424(9) . ?
C58 C59 1.409(10) . ?
C59 C60 1.350(11) . ?
C60 C61 1.416(9) . ?
C61 C62 1.424(10) . ?
C61 C65 1.418(9) . ?
C62 C63 1.364(10) . ?
C63 C64 1.403(9) . ?
C64 C70 1.498(9) . ?
C66 C67 1.557(17) . ?
C66 C5AA 1.30(7) . ?
C67 C68 1.51(2) . ?
C67 C69 1.54(3) . ?
C71 C72 1.377(9) . ?
C71 C79 1.435(9) . ?
C72 C73 1.416(10) . ?
C73 C74 1.359(11) . ?
C74 C75 1.417(9) . ?
C75 C76 1.427(9) . ?
C75 C79 1.404(9) . ?
C76 C77 1.369(9) . ?
C77 C78 1.399(9) . ?
C78 C80 1.517(9) . ?
C82 C83 1.524(10) . ?
C83 C84 1.514(12) . ?
C83 C85 1.534(12) . ?
O1A N2A 1.19(2) . ?
O2A N2A 1.25(2) . ?
O3A C6A 1.352(7) . ?
O3A C10A 1.445(8) . ?
O4A C14A 1.225(7) . ?
O5A C20A 1.335(7) . ?
O5A C24A 1.433(7) . ?
O6A C28A 1.229(7) . ?
O7A C34A 1.358(7) . ?
O7A C38A 1.439(8) . ?
O8A C42A 1.212(7) . ?
O9A C49A 1.356(7) . ?
O9A C52A 1.439(8) . ?
O10A C56A 1.220(7) . ?
O11A C62A 1.356(7) . ?
O11A C66A 1.444(9) . ?
O12A C70A 1.219(7) . ?
O13A C76A 1.353(7) . ?
O13A C82A 1.445(7) . ?
O14A C80A 1.201(7) . ?
O15A C80A 1.332(7) . ?
O15A C81A 1.451(7) . ?
N1A C8A 1.330(7) . ?
N1A C9A 1.367(7) . ?
N2A C1A 1.485(17) . ?
N3A C14A 1.365(7) . ?
N3A C15A 1.389(7) . ?
N4A C22A 1.326(7) . ?
N4A C23A 1.361(7) . ?
N5A C28A 1.349(7) . ?
N5A C29A 1.391(7) . ?
N6A C36A 1.312(7) . ?
N6A C37A 1.370(7) . ?
N7A C42A 1.356(7) . ?
N7A C43A 1.402(7) . ?
N8A C48A 1.353(7) . ?
N8A C51A 1.321(7) . ?
N9A C56A 1.351(7) . ?
N9A C57A 1.406(7) . ?
N10A C64A 1.321(8) . ?
N10A C65A 1.362(7) . ?
N11A C70A 1.351(7) . ?
N11A C71A 1.398(7) . ?
N12A C78A 1.318(7) . ?
N12A C79A 1.358(7) . ?
C1A C2A 1.362(9) . ?
C1A C9A 1.411(8) . ?
C1A N2B 1.47(4) . ?
C2A C3A 1.398(10) . ?
C3A C4A 1.375(9) . ?
C4A C5A 1.403(8) . ?
C5A C6A 1.428(8) . ?
C5A C9A 1.419(8) . ?
C6A C7A 1.366(8) . ?
C7A C8A 1.405(8) . ?
C8A C14A 1.495(8) . ?
C10A C11A 1.517(9) . ?
C11A C12A 1.522(11) . ?
C11A C13A 1.529(10) . ?
C15A C16A 1.374(8) . ?
C15A C23A 1.446(7) . ?
C16A C17A 1.394(8) . ?
C17A C18A 1.366(8) . ?
C18A C19A 1.417(8) . ?
C19A C20A 1.432(8) . ?
C19A C23A 1.395(7) . ?
C20A C21A 1.382(8) . ?
C21A C22A 1.395(8) . ?
C22A C28A 1.514(8) . ?
C24A C25A 1.515(9) . ?
C25A C26A 1.488(12) . ?
C25A C27A 1.531(10) . ?
C29A C30A 1.366(8) . ?
C29A C37A 1.433(8) . ?
C30A C31A 1.418(9) . ?
C31A C32A 1.358(9) . ?
C32A C33A 1.423(9) . ?
C33A C34A 1.422(8) . ?
C33A C37A 1.406(8) . ?
C34A C35A 1.377(8) . ?
C35A C36A 1.415(8) . ?
C36A C42A 1.512(8) . ?
C38A C39A 1.515(9) . ?
C39A C40A 1.505(11) . ?
C39A C41A 1.511(11) . ?
C43A C44A 1.382(8) . ?
C43A C48A 1.420(8) . ?
C44A C45A 1.409(9) . ?
C45A C46A 1.345(9) . ?
C46A C47A 1.419(8) . ?
C47A C48A 1.427(7) . ?
C47A C49A 1.408(8) . ?
C49A C50A 1.389(8) . ?
C50A C51A 1.390(8) . ?
C51A C56A 1.518(8) . ?
C52A C53A 1.520(10) . ?
C53A C54A 1.534(12) . ?
C53A C55A 1.517(11) . ?
C57A C58A 1.385(9) . ?
C57A C65A 1.420(9) . ?
C58A C59A 1.401(9) . ?
C59A C60A 1.366(10) . ?
C60A C61A 1.418(9) . ?
C61A C62A 1.410(10) . ?
C61A C65A 1.427(8) . ?
C62A C63A 1.369(9) . ?
C63A C64A 1.420(8) . ?
C64A C70A 1.508(8) . ?
C66A C67A 1.512(10) . ?
C67A C68A 1.489(15) . ?
C67A C69A 1.535(14) . ?
C71A C72A 1.369(8) . ?
C71A C79A 1.430(8) . ?
C72A C73A 1.412(9) . ?
C73A C74A 1.356(9) . ?
C74A C75A 1.400(8) . ?
C75A C76A 1.438(8) . ?
C75A C79A 1.418(8) . ?
C76A C77A 1.367(8) . ?
C77A C78A 1.412(8) . ?
C78A C80A 1.497(8) . ?
C82A C83A 1.520(8) . ?
C83A C84A 1.521(10) . ?
C83A C85A 1.521(10) . ?
O16 C86 1.400(10) . ?
C0AA C1AA 1.49(4) . ?
C1AA C2AA 1.57(3) . ?
C1AA C3AA 1.51(5) . ?
O1B N2B 1.198(10) . ?
O2B N2B 1.199(10) . ?
O17 C87 1.41(6) . ?
C4AA C5AA 1.57(6) . ?
C5AA C6AA 1.71(8) . ?
C8AA C9AA 1.46(5) . ?
C8AA C0BA 1.539(10) . ?

loop_
_geom_hbond_atom_site_label_D
_geom_hbond_atom_site_label_H
_geom_hbond_atom_site_label_A
_geom_hbond_distance_DH
_geom_hbond_distance_HA
_geom_hbond_distance_DA
_geom_hbond_angle_DHA
_geom_hbond_site_symmetry_A
_geom_hbond_publ_flag
O16 H16B O6 0.82 2.05 2.780(7) 147.7 2_566 yes
O17 H17B O10A 0.82 2.18 2.96(3) 157.8 2_676 yes

loop_
_twin_individual_id
_twin_individual_mass_fraction_refined
1 0.619(2)
2 0.381(2)
